data_7121657
loop_
_publ_author_name
'Wixtrom, Alex I.'
'Parvez, Zeeshan A.'
'Savage, Miles D.'
'Qian, Elaine A.'
'Jung, Dahee'
'Khan, Saeed I.'
'Rheingold, Arnold L.'
'Spokoyny, Alexander M.'

_publ_section_title
;
 Tuning the electrochemical potential of perfunctionalized dodecaborate
 clusters through vertex differentiation.
;
_journal_issue 46
_journal_name_full 'Chemical communications (Cambridge, England)'
_journal_page_first 5867
_journal_page_last 5870
_journal_paper_doi 10.1039/c8cc03477j
_journal_volume 54
_journal_year 2018
_chemical_formula_moiety 'C77 H22 B12 F55 N O13, C16 H36 N'
_chemical_formula_sum 'C93 H58 B12 F55 N2 O13'
_chemical_formula_weight 2586.13
_space_group_crystal_system triclinic
_space_group_IT_number 2
_space_group_name_Hall '-P 1'
_space_group_name_H-M_alt 'P -1'
_symmetry_space_group_name_Hall '-P 1'
_symmetry_space_group_name_H-M 'P -1'
_atom_sites_solution_hydrogens geom
_audit_creation_date 2017-12-27
_audit_creation_method
;
Olex2 1.2
(compiled 2017.08.10 svn.r3458 for OlexSys, GUI svn.r5381)
;
_audit_update_record
;
2018-04-29 deposited with the CCDC.
2018-05-10 downloaded from the CCDC.
;
_cell_angle_alpha 110.4400(10)
_cell_angle_beta 91.6990(10)
_cell_angle_gamma 97.1390(10)
_cell_formula_units_Z 4
_cell_length_a 14.1250(3)
_cell_length_b 27.2616(5)
_cell_length_c 29.4644(6)
_cell_measurement_reflns_used 9903
_cell_measurement_temperature 100
_cell_measurement_theta_max 24.80
_cell_measurement_theta_min 2.23
_cell_volume 10516.5(4)
_computing_cell_refinement 'SAINT v8.37A (Bruker, 2016)'
_computing_data_collection 'APEX3 v2016.1-0 (Bruker, 2016)'
_computing_data_reduction 'SAINT v8.37A (Bruker, 2016)'
_computing_molecular_graphics 'Olex2 (Dolomanov et al., 2009)'
_computing_publication_material 'Olex2 (Dolomanov et al., 2009)'
_computing_structure_refinement 'XL (Sheldrick, 2008)'
_computing_structure_solution 'ShelXT (Sheldrick, 2015)'
_diffrn_ambient_temperature 100.0
_diffrn_detector_area_resol_mean 8.258
_diffrn_detector_type 'CCD Area Detector'
_diffrn_measured_fraction_theta_full 0.999
_diffrn_measured_fraction_theta_max 0.996
_diffrn_measurement_device 'Kappa Four-Circle Diffractometer'
_diffrn_measurement_device_type 'Bruker APEX-II CCD'
_diffrn_measurement_method '\f and \w scans'
_diffrn_radiation_type MoK\a
_diffrn_radiation_wavelength 0.71073
_diffrn_reflns_av_R_equivalents 0.0454
_diffrn_reflns_av_unetI/netI 0.0762
_diffrn_reflns_Laue_measured_fraction_full 0.999
_diffrn_reflns_Laue_measured_fraction_max 0.996
_diffrn_reflns_limit_h_max 16
_diffrn_reflns_limit_h_min -16
_diffrn_reflns_limit_k_max 32
_diffrn_reflns_limit_k_min -32
_diffrn_reflns_limit_l_max 35
_diffrn_reflns_limit_l_min -30
_diffrn_reflns_number 79433
_diffrn_reflns_point_group_measured_fraction_full 0.999
_diffrn_reflns_point_group_measured_fraction_max 0.996
_diffrn_reflns_theta_full 25.242
_diffrn_reflns_theta_max 25.292
_diffrn_reflns_theta_min 1.273
_diffrn_standards_number 0
_exptl_absorpt_coefficient_mu 0.170
_exptl_absorpt_correction_T_max 0.6462
_exptl_absorpt_correction_T_min 0.6188
_exptl_absorpt_correction_type multi-scan
_exptl_absorpt_process_details
'SADABS-2016/2 (Bruker,2016/2) was used for absorption correction. wR2(int) was 0.0836 before and 0.0421 after correction. The Ratio of minimum to maximum transmission is 0.9576. The \l/2 correction factor is Not present.'
_exptl_crystal_colour red
_exptl_crystal_colour_primary red
_exptl_crystal_density_diffrn 1.633
_exptl_crystal_description block
_exptl_crystal_F_000 5156
_exptl_crystal_size_max 0.32
_exptl_crystal_size_mid 0.28
_exptl_crystal_size_min 0.2
_refine_diff_density_max 1.257
_refine_diff_density_min -0.520
_refine_diff_density_rms 0.117
_refine_ls_extinction_method none
_refine_ls_goodness_of_fit_ref 1.033
_refine_ls_hydrogen_treatment constr
_refine_ls_matrix_type full
_refine_ls_number_parameters 3184
_refine_ls_number_reflns 38080
_refine_ls_number_restraints 3236
_refine_ls_restrained_S_all 1.008
_refine_ls_R_factor_all 0.1376
_refine_ls_R_factor_gt 0.0857
_refine_ls_shift/su_max 0.014
_refine_ls_shift/su_mean 0.001
_refine_ls_structure_factor_coef Fsqd
_refine_ls_weighting_details 'w=1/[\s^2^(Fo^2^)+(0.1200P)^2^+32.2443P] where P=(Fo^2^+2Fc^2^)/3'
_refine_ls_weighting_scheme calc
_refine_ls_wR_factor_gt 0.2226
_refine_ls_wR_factor_ref 0.2595
_reflns_Friedel_coverage 0.000
_reflns_number_gt 23259
_reflns_number_total 38080
_reflns_threshold_expression 'I > 2\s(I)'
_cod_data_source_file c8cc03477j2.cif
_cod_data_source_block spok88_0m_a_sq
_cod_depositor_comments 'Adding full bibliography for 7121656--7121657.cif.'
_cod_database_code 7121657
_shelx_shelxl_version_number 2014/7
_shelx_space_group_comment
;
The symmetry employed for this shelxl refinement is uniquely defined
by the following loop, which should always be used as a source of
symmetry information in preference to the above space-group names.
They are only intended as comments.
;
_shelx_estimated_absorpt_t_max 0.967
_shelx_estimated_absorpt_t_min 0.947
_olex2_refinement_description
;
1. Fixed Uiso
 At 1.2 times of:
  All C(H,H) groups
 At 1.5 times of:
  All C(H,H,H) groups
2. Restrained distances
 C108-C109
 1.54 with sigma of 0.001
 C112-C113
 1.54 with sigma of 0.001
3. Uiso/Uaniso restraints and constraints
Uanis(C109) = Uanis(C107)
Uanis(C111) = Uanis(C113)
4. Rigid body (RIGU) restrains
 All non-hydrogen atoms
 with sigma for 1-2 distances of 0.004 and sigma for 1-3 distances of 0.004
5. Others
 Fixed Sof: C106(0.5) H10O(0.5) H10P(0.5) C107(0.5) H10Q(0.5) H10R(0.5)
 C108(0.5) H10S(0.5) H10T(0.5) H10U(0.5) C109(0.5) H10V(0.5) H10W(0.5)
 C110(0.5) H11A(0.5) H11B(0.5) C111(0.5) H11C(0.5) H11D(0.5) C112(0.5)
 H11E(0.5) H11F(0.5) C113(0.5) H11G(0.5) H11H(0.5) H11I(0.5)
6.a Secondary CH2 refined with riding coordinates:
 C1(H1A,H1B), C8(H8A,H8B), C15(H15A,H15B), C28(H28A,H28B), C35(H35A,H35B),
 C36(H36A,H36B), C43(H43A,H43B), C50(H50A,H50B), C57(H57A,H57B), C64(H64A,H64B),
  C71(H71A,H71B), C1'(H1'A,H1'B), C8'(H8'A,H8'B), C15'(H15C,H15D), C28'(H28C,
 H28D), C35'(H35C,H35D), C36'(H36C,H36D), C43'(H43C,H43D), C50'(H50C,H50D),
 C57'(H57C,H57D), C64'(H64C,H64D), C71'(H71C,H71D), C78(H78A,H78B), C79(H79A,
 H79B), C80(H80A,H80B), C82(H82A,H82B), C83(H83A,H83B), C84(H84A,H84B),
 C86(H86A,H86B), C87(H87A,H87B), C88(H88A,H88B), C90(H90A,H90B), C91(H91A,H91B),
  C92(H92A,H92B), C94(H94A,H94B), C95(H95A,H95B), C96(H96A,H96B), C98(H98A,
 H98B), C99(H99A,H99B), C100(H10A,H10B), C102(H10F,H10G), C103(H10H,H10I),
 C104(H10J,H10K), C106(H10O,H10P), C107(H10Q,H10R), C109(H10V,H10W), C110(H11A,
 H11B), C111(H11C,H11D), C112(H11E,H11F)
6.b Idealised Me refined as rotating group:
 C81(H81A,H81B,H81C), C85(H85A,H85B,H85C), C89(H89A,H89B,H89C), C93(H93A,H93B,
 H93C), C97(H97A,H97B,H97C), C101(H10C,H10D,H10E), C105(H10L,H10M,H10N),
 C108(H10S,H10T,H10U), C113(H11G,H11H,H11I)
;
_olex2_submission_special_instructions 'No special instructions were received'

loop_
_space_group_symop_operation_xyz
'x, y, z'
'-x, -y, -z'

loop_
_atom_site_label
_atom_site_type_symbol
_atom_site_fract_x
_atom_site_fract_y
_atom_site_fract_z
_atom_site_U_iso_or_equiv
_atom_site_adp_type
_atom_site_occupancy
_atom_site_site_symmetry_order
_atom_site_calc_flag
_atom_site_refinement_flags_posn
_atom_site_refinement_flags_adp
_atom_site_refinement_flags_occupancy
_atom_site_disorder_assembly
_atom_site_disorder_group
F1 F 0.7569(2) 0.49220(15) 0.85710(15) 0.0511(10) Uani 1 1 d . U . . .
F2 F 0.7883(3) 0.40889(15) 0.77969(17) 0.0730(13) Uani 1 1 d . U . . .
F3 F 0.9562(4) 0.41269(17) 0.73617(18) 0.0911(17) Uani 1 1 d . U . . .
F4 F 1.0889(3) 0.49905(18) 0.77132(19) 0.0791(15) Uani 1 1 d . U . . .
F5 F 1.0564(3) 0.58258(14) 0.84816(16) 0.0557(11) Uani 1 1 d . U . . .
F6 F 0.5603(2) 0.48472(12) 0.86393(10) 0.0295(7) Uani 1 1 d . U . . .
F7 F 0.5918(3) 0.38910(12) 0.86239(12) 0.0408(8) Uani 1 1 d . U . . .
F8 F 0.6340(3) 0.37405(12) 0.94704(14) 0.0448(9) Uani 1 1 d . U . . .
F9 F 0.6476(2) 0.45697(13) 1.03297(12) 0.0392(8) Uani 1 1 d . U . . .
F10 F 0.6211(2) 0.55314(11) 1.03422(10) 0.0254(7) Uani 1 1 d . U . . .
F11 F 0.8538(2) 0.54195(13) 1.02247(14) 0.0440(9) Uani 1 1 d . U . . .
F12 F 1.0004(3) 0.50265(16) 1.05101(18) 0.0670(13) Uani 1 1 d . U . . .
F13 F 1.1614(3) 0.5686(2) 1.09886(19) 0.0786(16) Uani 1 1 d . U . . .
F14 F 1.1709(3) 0.67452(19) 1.12156(16) 0.0665(13) Uani 1 1 d . U . . .
F15 F 1.0232(2) 0.71415(14) 1.09406(12) 0.0422(8) Uani 1 1 d . U . . .
F16 F 0.8425(3) 0.76870(16) 1.14451(14) 0.0568(10) Uani 1 1 d . U . . .
F17 F 0.9920(4) 0.7839(2) 1.20927(18) 0.0919(16) Uani 1 1 d . U . . .
F18 F 1.1422(3) 0.8610(2) 1.21926(17) 0.0918(17) Uani 1 1 d . U . . .
F19 F 1.1430(3) 0.92139(19) 1.16390(17) 0.0775(14) Uani 1 1 d . U . . .
F20 F 0.9938(3) 0.90622(16) 1.09867(15) 0.0619(11) Uani 1 1 d . U . . .
F21 F 0.6230(3) 0.82690(12) 1.13509(12) 0.0391(8) Uani 1 1 d . U . . .
F22 F 0.6344(3) 0.84926(13) 1.23161(12) 0.0478(9) Uani 1 1 d . U . . .
F23 F 0.6236(3) 0.77011(15) 1.26788(11) 0.0506(10) Uani 1 1 d . U . . .
F24 F 0.6022(3) 0.66797(14) 1.20684(12) 0.0519(10) Uani 1 1 d . U . . .
F25 F 0.5908(2) 0.64509(12) 1.10932(11) 0.0364(8) Uani 1 1 d . U . . .
F26 F 1.1287(2) 0.83888(13) 1.03442(13) 0.0431(9) Uani 1 1 d . U . . .
F27 F 1.2911(3) 0.88879(13) 1.01457(16) 0.0584(11) Uani 1 1 d . U . . .
F28 F 1.3787(2) 0.84096(15) 0.93257(15) 0.0524(11) Uani 1 1 d . U . . .
F29 F 1.3031(2) 0.74288(15) 0.87131(12) 0.0381(8) Uani 1 1 d . U . . .
F30 F 1.1394(2) 0.69380(12) 0.89012(10) 0.0271(7) Uani 1 1 d . U . . .
F31 F 0.8731(3) 0.94161(16) 1.04239(14) 0.0636(11) Uani 1 1 d . U . . .
F32 F 0.8575(3) 1.03830(15) 1.04112(17) 0.0746(14) Uani 1 1 d . U . . .
F33 F 0.8711(4) 1.05768(15) 0.9582(2) 0.0857(17) Uani 1 1 d . U . . .
F34 F 0.9004(4) 0.97937(18) 0.87497(18) 0.0838(16) Uani 1 1 d . U . . .
F35 F 0.9179(3) 0.88239(14) 0.87550(13) 0.0543(11) Uani 1 1 d . U . . .
F36 F 0.8768(2) 0.79139(13) 0.79367(11) 0.0329(7) Uani 1 1 d . U . . .
F37 F 0.8853(2) 0.77793(13) 0.69901(11) 0.0337(8) Uani 1 1 d . U . . .
F38 F 0.9232(2) 0.68438(14) 0.63554(11) 0.0396(8) Uani 1 1 d . U . . .
F39 F 0.9582(3) 0.60647(14) 0.66768(13) 0.0479(9) Uani 1 1 d . U . . .
F40 F 0.9487(3) 0.61933(14) 0.76286(13) 0.0450(9) Uani 1 1 d . U . . .
F41 F 0.3538(2) 0.58636(12) 0.87146(12) 0.0383(8) Uani 1 1 d . U . . .
F42 F 0.1886(2) 0.54491(12) 0.89624(14) 0.0462(9) Uani 1 1 d . U . . .
F43 F 0.1057(2) 0.60281(14) 0.97573(14) 0.0433(9) Uani 1 1 d . U . . .
F44 F 0.1902(2) 0.70208(13) 1.03108(11) 0.0331(7) Uani 1 1 d . U . . .
F45 F 0.35464(19) 0.74367(11) 1.00588(10) 0.0235(6) Uani 1 1 d . U . . .
F46 F 0.6465(2) 0.88457(12) 0.86157(12) 0.0388(8) Uani 1 1 d . U . . .
F47 F 0.4988(3) 0.92343(12) 0.83220(13) 0.0450(9) Uani 1 1 d . U . . .
F48 F 0.3345(2) 0.85947(14) 0.78963(13) 0.0414(9) Uani 1 1 d . U . . .
F49 F 0.3187(2) 0.75435(13) 0.77435(11) 0.0336(8) Uani 1 1 d . U . . .
F50 F 0.4642(2) 0.71506(11) 0.80322(10) 0.0244(7) Uani 1 1 d . U . . .
F51 F 0.6691(3) 0.89745(14) 0.96384(13) 0.0445(9) Uani 1 1 d . U . . .
F52 F 0.6552(3) 1.00164(14) 0.99739(15) 0.0518(10) Uani 1 1 d . U . . .
F53 F 0.5367(3) 1.04055(13) 1.06780(13) 0.0463(9) Uani 1 1 d . U . . .
F54 F 0.4296(3) 0.97353(13) 1.10373(13) 0.0445(9) Uani 1 1 d . U . . .
F55 F 0.4479(3) 0.87058(13) 1.07243(12) 0.0404(8) Uani 1 1 d . U . . .
O1 O 0.5849(3) 0.58638(15) 0.84909(14) 0.0432(12) Uani 1 1 d . U . . .
O2 O 0.6052(3) 0.64393(14) 0.81511(12) 0.0283(9) Uani 1 1 d . U . . .
O3 O 0.8038(2) 0.70939(13) 0.84298(11) 0.0164(7) Uani 1 1 d . U . . .
O4 O 0.8340(2) 0.61617(12) 0.88028(11) 0.0164(7) Uani 1 1 d . U . . .
O5 O 0.6759(2) 0.60390(12) 0.95558(11) 0.0153(7) Uani 1 1 d . U . . .
O6 O 0.8814(2) 0.66607(12) 1.00075(11) 0.0150(7) Uani 1 1 d . U . . .
O7 O 0.9645(2) 0.73563(13) 0.93517(11) 0.0169(7) Uani 1 1 d . U . . .
O8 O 0.6892(2) 0.71484(13) 1.04818(11) 0.0153(7) Uani 1 1 d . U . . .
O9 O 0.8735(2) 0.79445(13) 1.03539(11) 0.0192(7) Uani 1 1 d . U . . .
O10 O 0.8183(2) 0.82149(12) 0.93566(12) 0.0186(7) Uani 1 1 d . U . . .
O11 O 0.6542(2) 0.81098(12) 1.00986(11) 0.0162(7) Uani 1 1 d . U . . .
O12 O 0.6076(2) 0.76028(12) 0.88998(11) 0.0142(7) Uani 1 1 d . U . . .
O13 O 0.5247(2) 0.69153(12) 0.95852(11) 0.0134(7) Uani 1 1 d . U . . .
N1 N 0.6191(3) 0.63050(15) 0.85009(14) 0.0159(8) Uani 1 1 d . U . . .
C1 C 0.8873(5) 0.5855(2) 0.8987(2) 0.0368(14) Uani 1 1 d . U . . .
H1A H 0.8504 0.5731 0.9217 0.044 Uiso 1 1 calc R . . . .
H1B H 0.9482 0.6068 0.9160 0.044 Uiso 1 1 calc R . . . .
C2 C 0.9070(4) 0.5388(2) 0.85569(18) 0.0227(11) Uani 1 1 d . U . . .
C3 C 0.8410(4) 0.4941(2) 0.8368(2) 0.0312(12) Uani 1 1 d . U . . .
C4 C 0.8552(5) 0.4514(2) 0.7972(2) 0.0431(15) Uani 1 1 d . U . . .
C5 C 0.9405(5) 0.4539(2) 0.7756(2) 0.0478(16) Uani 1 1 d . U . . .
C6 C 1.0068(5) 0.4976(3) 0.7927(3) 0.0486(17) Uani 1 1 d . U . . .
C7 C 0.9900(4) 0.5397(2) 0.8326(2) 0.0323(13) Uani 1 1 d . U . . .
C8 C 0.5798(3) 0.57698(18) 0.95029(18) 0.0169(10) Uani 1 1 d . U . . .
H8A H 0.5458 0.5755 0.9199 0.020 Uiso 1 1 calc R . . . .
H8B H 0.5438 0.5953 0.9780 0.020 Uiso 1 1 calc R . . . .
C9 C 0.5899(3) 0.52197(18) 0.94897(17) 0.0156(10) Uani 1 1 d . U . . .
C10 C 0.6128(3) 0.51313(19) 0.99122(17) 0.0183(10) Uani 1 1 d . U . . .
C11 C 0.6270(4) 0.4640(2) 0.99106(19) 0.0240(11) Uani 1 1 d . U . . .
C12 C 0.6200(4) 0.4222(2) 0.9476(2) 0.0281(12) Uani 1 1 d . U . . .
C13 C 0.5978(4) 0.4293(2) 0.9047(2) 0.0264(11) Uani 1 1 d . U . . .
C14 C 0.5827(3) 0.47914(19) 0.90642(17) 0.0188(10) Uani 1 1 d . U . . .
C15 C 0.8528(4) 0.6525(2) 1.04149(18) 0.0237(11) Uani 1 1 d . U . . .
H15A H 0.7937 0.6264 1.0323 0.028 Uiso 1 1 calc R . . . .
H15B H 0.8400 0.6843 1.0683 0.028 Uiso 1 1 calc R . . . .
C16 C 0.9335(4) 0.6292(2) 1.05723(18) 0.0225(11) Uani 1 1 d . U . . .
C17 C 0.9314(4) 0.5760(2) 1.0468(2) 0.0321(13) Uani 1 1 d . U . . .
C18 C 1.0073(4) 0.5548(3) 1.0615(3) 0.0435(15) Uani 1 1 d . U . . .
C19 C 1.0867(4) 0.5882(3) 1.0855(3) 0.0473(16) Uani 1 1 d . U . . .
C20 C 1.0917(4) 0.6417(3) 1.0971(2) 0.0424(15) Uani 1 1 d . U . . .
C21 C 1.0167(4) 0.6615(2) 1.0826(2) 0.0297(12) Uani 1 1 d . U . . .
C22 C 0.6017(4) 0.6958(2) 1.13874(18) 0.0238(11) Uani 1 1 d . U . . .
C23 C 0.6078(4) 0.7072(2) 1.18890(19) 0.0293(12) Uani 1 1 d . U . . .
C24 C 0.6181(4) 0.7586(2) 1.21935(18) 0.0303(12) Uani 1 1 d . U . . .
C25 C 0.6244(4) 0.7985(2) 1.20149(19) 0.0294(12) Uani 1 1 d . U . . .
C26 C 0.6176(4) 0.7864(2) 1.15201(19) 0.0244(11) Uani 1 1 d . U . . .
C27 C 0.6056(3) 0.73490(19) 1.11925(17) 0.0184(10) Uani 1 1 d . U . . .
C28 C 0.8363(4) 0.8249(2) 1.07956(19) 0.0327(13) Uani 1 1 d . U . . .
H28A H 0.7796 0.8042 1.0865 0.039 Uiso 1 1 calc R . . . .
H28B H 0.8174 0.8576 1.0770 0.039 Uiso 1 1 calc R . . . .
C29 C 0.9150(4) 0.8379(2) 1.11892(19) 0.0335(13) Uani 1 1 d . U . . .
C30 C 0.9165(4) 0.8072(3) 1.1482(2) 0.0401(14) Uani 1 1 d . U . . .
C31 C 0.9923(5) 0.8134(3) 1.1810(2) 0.0542(17) Uani 1 1 d . U . . .
C32 C 1.0693(5) 0.8527(3) 1.1862(2) 0.0567(17) Uani 1 1 d . U . . .
C33 C 1.0685(5) 0.8853(3) 1.1575(2) 0.0541(17) Uani 1 1 d . U . . .
C34 C 0.9921(4) 0.8748(3) 1.1257(2) 0.0405(14) Uani 1 1 d . U . . .
C35 C 0.5972(3) 0.7223(2) 1.06494(17) 0.0226(11) Uani 1 1 d . U . . .
H35A H 0.5510 0.6898 1.0488 0.027 Uiso 1 1 calc R . . . .
H35B H 0.5744 0.7518 1.0575 0.027 Uiso 1 1 calc R . . . .
C36 C 1.0358(3) 0.73714(19) 0.97126(17) 0.0163(10) Uani 1 1 d . U . . .
H36A H 1.0439 0.7008 0.9688 0.020 Uiso 1 1 calc R . . . .
H36B H 1.0168 0.7562 1.0042 0.020 Uiso 1 1 calc R . . . .
C37 C 1.1282(3) 0.76561(19) 0.96211(18) 0.0180(10) Uani 1 1 d . U . . .
C38 C 1.1696(4) 0.8149(2) 0.9934(2) 0.0285(12) Uani 1 1 d . U . . .
C39 C 1.2530(4) 0.8410(2) 0.9837(2) 0.0352(13) Uani 1 1 d . U . . .
C40 C 1.2972(4) 0.8165(2) 0.9421(2) 0.0310(12) Uani 1 1 d . U . . .
C41 C 1.2588(4) 0.7670(2) 0.9107(2) 0.0267(11) Uani 1 1 d . U . . .
C42 C 1.1748(3) 0.7421(2) 0.92086(17) 0.0186(10) Uani 1 1 d . U . . .
C43 C 0.9069(4) 0.85415(19) 0.9587(2) 0.0243(11) Uani 1 1 d . U . . .
H43A H 0.9614 0.8405 0.9404 0.029 Uiso 1 1 calc R . . . .
H43B H 0.9172 0.8547 0.9923 0.029 Uiso 1 1 calc R . . . .
C44 C 0.8986(4) 0.9086(2) 0.9591(2) 0.0247(11) Uani 1 1 d . U . . .
C45 C 0.8823(4) 0.9500(2) 1.0004(2) 0.0374(14) Uani 1 1 d . U . . .
C46 C 0.8736(4) 0.9993(2) 1.0001(3) 0.0435(15) Uani 1 1 d . U . . .
C47 C 0.8790(5) 1.0088(2) 0.9586(3) 0.0488(16) Uani 1 1 d . U . . .
C48 C 0.8951(5) 0.9701(3) 0.9163(3) 0.0488(17) Uani 1 1 d . U . . .
C49 C 0.9041(4) 0.9202(2) 0.9169(2) 0.0331(13) Uani 1 1 d . U . . .
C50 C 0.9028(3) 0.7137(2) 0.83362(18) 0.0251(12) Uani 1 1 d . U . . .
H50A H 0.9334 0.6867 0.8418 0.030 Uiso 1 1 calc R . . . .
H50B H 0.9364 0.7491 0.8538 0.030 Uiso 1 1 calc R . . . .
C51 C 0.9094(3) 0.7053(2) 0.78102(18) 0.0230(11) Uani 1 1 d . U . . .
C52 C 0.8934(3) 0.7452(2) 0.76297(18) 0.0210(10) Uani 1 1 d . U . . .
C53 C 0.8988(3) 0.7384(2) 0.71491(19) 0.0231(11) Uani 1 1 d . U . . .
C54 C 0.9179(4) 0.6913(2) 0.68294(19) 0.0262(11) Uani 1 1 d . U . . .
C55 C 0.9351(4) 0.6514(2) 0.6991(2) 0.0303(12) Uani 1 1 d . U . . .
C56 C 0.9298(4) 0.6588(2) 0.7480(2) 0.0267(11) Uani 1 1 d . U . . .
C57 C 0.6396(3) 0.7746(2) 0.85006(17) 0.0182(10) Uani 1 1 d . U . . .
H57A H 0.6528 0.7429 0.8231 0.022 Uiso 1 1 calc R . . . .
H57B H 0.6990 0.8004 0.8603 0.022 Uiso 1 1 calc R . . . .
C58 C 0.5604(3) 0.79879(18) 0.83397(16) 0.0149(9) Uani 1 1 d . U . . .
C59 C 0.5671(4) 0.8516(2) 0.84072(18) 0.0224(11) Uani 1 1 d . U . . .
C60 C 0.4906(4) 0.8720(2) 0.8259(2) 0.0297(12) Uani 1 1 d . U . . .
C61 C 0.4082(4) 0.8395(2) 0.80409(19) 0.0252(11) Uani 1 1 d . U . . .
C62 C 0.3997(4) 0.7871(2) 0.79696(18) 0.0225(11) Uani 1 1 d . U . . .
C63 C 0.4748(3) 0.76733(19) 0.81151(17) 0.0183(10) Uani 1 1 d . U . . .
C64 C 0.4503(3) 0.69047(19) 0.92410(17) 0.0160(10) Uani 1 1 d . U . . .
H64A H 0.4639 0.6689 0.8909 0.019 Uiso 1 1 calc R . . . .
H64B H 0.4456 0.7268 0.9251 0.019 Uiso 1 1 calc R . . . .
C65 C 0.3590(3) 0.66700(18) 0.93728(17) 0.0157(9) Uani 1 1 d . U . . .
C66 C 0.3147(3) 0.69433(18) 0.97804(17) 0.0152(9) Uani 1 1 d . U . . .
C67 C 0.2305(3) 0.6735(2) 0.99146(18) 0.0210(10) Uani 1 1 d . U . . .
C68 C 0.1877(3) 0.6236(2) 0.9635(2) 0.0244(11) Uani 1 1 d . U . . .
C69 C 0.2292(4) 0.5947(2) 0.9230(2) 0.0264(11) Uani 1 1 d . U . . .
C70 C 0.3128(4) 0.61618(19) 0.91074(19) 0.0222(11) Uani 1 1 d . U . . .
C71 C 0.5650(4) 0.8234(2) 0.99586(19) 0.0243(11) Uani 1 1 d . U . . .
H71A H 0.5118 0.8042 1.0069 0.029 Uiso 1 1 calc R . . . .
H71B H 0.5564 0.8117 0.9600 0.029 Uiso 1 1 calc R . . . .
C72 C 0.5620(4) 0.8810(2) 1.01728(18) 0.0244(11) Uani 1 1 d . U . . .
C73 C 0.5013(4) 0.9022(2) 1.0532(2) 0.0309(12) Uani 1 1 d . U . . .
C74 C 0.4914(4) 0.9548(2) 1.0701(2) 0.0338(13) Uani 1 1 d . U . . .
C75 C 0.5452(4) 0.9888(2) 1.0519(2) 0.0343(13) Uani 1 1 d . U . . .
C76 C 0.6060(4) 0.9693(2) 1.0158(2) 0.0328(13) Uani 1 1 d . U . . .
C77 C 0.6123(4) 0.9161(2) 0.9991(2) 0.0284(12) Uani 1 1 d . U . . .
B1 B 0.8165(4) 0.6874(2) 0.97725(19) 0.0127(10) Uani 1 1 d . U . . .
B2 B 0.8128(4) 0.7583(2) 0.99594(19) 0.0152(10) Uani 1 1 d . U . . .
B3 B 0.7119(4) 0.7144(2) 1.00177(18) 0.0123(10) Uani 1 1 d . U . . .
B4 B 0.6995(4) 0.6522(2) 0.94946(18) 0.0127(10) Uani 1 1 d . U . . .
B5 B 0.7976(4) 0.6594(2) 0.91180(18) 0.0126(10) Uani 1 1 d . U . . .
B6 B 0.8664(4) 0.7253(2) 0.94219(19) 0.0138(10) Uani 1 1 d . U . . .
B7 B 0.7903(4) 0.7733(2) 0.94138(19) 0.0142(10) Uani 1 1 d . U . . .
B8 B 0.6715(4) 0.7389(2) 0.91362(19) 0.0129(10) Uani 1 1 d . U . . .
B9 B 0.7786(4) 0.7117(2) 0.88909(19) 0.0128(10) Uani 1 1 d . U . . .
B10 B 0.6913(4) 0.7671(2) 0.97948(19) 0.0130(10) Uani 1 1 d . U . . .
B11 B 0.6784(4) 0.6699(2) 0.89646(19) 0.0139(10) Uani 1 1 d . U . . .
B12 B 0.6219(4) 0.7012(2) 0.94982(18) 0.0121(10) Uani 1 1 d . U . . .
F1' F 0.7712(2) 0.00624(14) 0.37971(14) 0.0466(9) Uani 1 1 d . U . . .
F2' F 0.7715(4) -0.08927(18) 0.3114(2) 0.106(2) Uani 1 1 d . U . . .
F3' F 0.9197(8) -0.1057(2) 0.2547(4) 0.240(6) Uani 1 1 d . U . . .
F4' F 1.0637(5) -0.0264(2) 0.2642(3) 0.158(4) Uani 1 1 d . U . . .
F5' F 1.0578(3) 0.07064(16) 0.33079(18) 0.0648(12) Uani 1 1 d . U . . .
F6' F 0.5686(2) -0.02320(12) 0.36536(10) 0.0301(7) Uani 1 1 d . U . . .
F7' F 0.6028(2) -0.11547(12) 0.37143(12) 0.0362(8) Uani 1 1 d . U . . .
F8' F 0.6416(2) -0.12260(12) 0.45984(13) 0.0404(8) Uani 1 1 d . U . . .
F9' F 0.6484(2) -0.03564(12) 0.54163(11) 0.0350(8) Uani 1 1 d . U . . .
F10' F 0.6181(2) 0.05701(11) 0.53565(10) 0.0254(7) Uani 1 1 d . U . . .
F11' F 0.8437(2) 0.04773(13) 0.52390(13) 0.0397(8) Uani 1 1 d . U . . .
F12' F 0.9914(3) 0.00655(14) 0.54948(16) 0.0548(11) Uani 1 1 d . U . . .
F13' F 1.1589(3) 0.06907(18) 0.58823(19) 0.0729(14) Uani 1 1 d . U . . .
F14' F 1.1749(3) 0.17467(17) 0.60862(18) 0.0700(14) Uani 1 1 d . U . . .
F15' F 1.0257(2) 0.21715(12) 0.58521(12) 0.0389(8) Uani 1 1 d . U . . .
F16' F 1.0156(3) 0.33435(13) 0.61477(14) 0.0511(10) Uani 1 1 d . U . . .
F17' F 1.1145(3) 0.43091(14) 0.66319(14) 0.0528(10) Uani 1 1 d . U . . .
F18' F 1.0299(3) 0.51851(14) 0.67386(15) 0.0562(11) Uani 1 1 d . U . . .
F19' F 0.8488(3) 0.50837(14) 0.63283(15) 0.0561(10) Uani 1 1 d . U . . .
F20' F 0.7511(3) 0.41190(14) 0.58559(14) 0.0526(10) Uani 1 1 d . U . . .
F21' F 0.5907(3) 0.33039(13) 0.62335(13) 0.0501(10) Uani 1 1 d . U . . .
F22' F 0.5922(3) 0.35641(14) 0.72022(13) 0.0586(11) Uani 1 1 d . U . . .
F23' F 0.5863(3) 0.28016(15) 0.75996(11) 0.0529(10) Uani 1 1 d . U . . .
F24' F 0.5809(3) 0.17745(14) 0.70216(12) 0.0498(10) Uani 1 1 d . U . . .
F25' F 0.5821(2) 0.15119(12) 0.60466(11) 0.0360(8) Uani 1 1 d . U . . .
F26' F 1.1175(2) 0.34580(12) 0.51254(12) 0.0393(8) Uani 1 1 d . U . . .
F27' F 1.2823(2) 0.38666(12) 0.48660(14) 0.0459(9) Uani 1 1 d . U . . .
F28' F 1.3693(2) 0.32677(14) 0.40995(13) 0.0409(9) Uani 1 1 d . U . . .
F29' F 1.2904(2) 0.22562(13) 0.35908(11) 0.0306(7) Uani 1 1 d . U . . .
F30' F 1.1257(2) 0.18422(11) 0.38441(10) 0.0224(6) Uani 1 1 d . U . . .
F31' F 0.9179(3) 0.44436(13) 0.52078(11) 0.0394(8) Uani 1 1 d . U . . .
F32' F 0.8844(3) 0.53842(13) 0.51793(12) 0.0448(9) Uani 1 1 d . U . . .
F33' F 0.8189(3) 0.54526(13) 0.43272(14) 0.0495(10) Uani 1 1 d . U . . .
F34' F 0.7860(3) 0.45851(14) 0.35165(12) 0.0472(9) Uani 1 1 d . U . . .
F35' F 0.8301(3) 0.36511(12) 0.35268(11) 0.0381(8) Uani 1 1 d . U . . .
F36' F 0.8671(2) 0.26847(11) 0.27307(10) 0.0245(6) Uani 1 1 d . U . . .
F37' F 0.8704(2) 0.24479(13) 0.17650(11) 0.0336(8) Uani 1 1 d . U . . .
F38' F 0.8864(3) 0.14524(16) 0.11772(11) 0.0507(10) Uani 1 1 d . U . . .
F39' F 0.9031(3) 0.06898(15) 0.15631(14) 0.0646(12) Uani 1 1 d . U . . .
F40' F 0.9032(3) 0.09267(14) 0.25334(13) 0.0491(10) Uani 1 1 d . U . . .
F41' F 0.3459(2) 0.07501(13) 0.36659(13) 0.0407(8) Uani 1 1 d . U . . .
F42' F 0.1792(2) 0.03642(12) 0.39183(15) 0.0480(10) Uani 1 1 d . U . . .
F43' F 0.0925(2) 0.09870(14) 0.46756(14) 0.0430(9) Uani 1 1 d . U . . .
F44' F 0.1762(2) 0.19913(13) 0.51906(12) 0.0347(8) Uani 1 1 d . U . . .
F45' F 0.3418(2) 0.23851(11) 0.49375(11) 0.0267(7) Uani 1 1 d . U . . .
F46' F 0.6177(2) 0.37206(12) 0.35262(13) 0.0395(8) Uani 1 1 d . U . . .
F47' F 0.4682(3) 0.40959(13) 0.32408(14) 0.0465(9) Uani 1 1 d . U . . .
F48' F 0.3080(2) 0.34225(14) 0.27775(12) 0.0404(9) Uani 1 1 d . U . . .
F49' F 0.3009(2) 0.23674(13) 0.25881(11) 0.0324(7) Uani 1 1 d . U . . .
F50' F 0.4501(2) 0.19968(11) 0.28765(11) 0.0261(7) Uani 1 1 d . U . . .
F51' F 0.6645(3) 0.39972(15) 0.45994(16) 0.0561(11) Uani 1 1 d . U . . .
F52' F 0.6588(3) 0.50365(15) 0.5026(2) 0.0750(14) Uani 1 1 d . U . . .
F53' F 0.5354(3) 0.53820(14) 0.57107(16) 0.0683(13) Uani 1 1 d . U . . .
F54' F 0.4163(3) 0.46747(18) 0.59700(15) 0.0659(12) Uani 1 1 d . U . . .
F55' F 0.4257(3) 0.36332(16) 0.55608(16) 0.0598(12) Uani 1 1 d . U . . .
O1' O 0.5963(3) 0.07348(14) 0.34255(14) 0.0403(11) Uani 1 1 d . U . . .
O2' O 0.5895(3) 0.13170(14) 0.30955(13) 0.0307(9) Uani 1 1 d . U . . .
O3' O 0.7891(2) 0.19953(13) 0.33353(11) 0.0153(7) Uani 1 1 d . U . . .
O4' O 0.8298(2) 0.11324(12) 0.37696(11) 0.0165(7) Uani 1 1 d . U . . .
O5' O 0.6730(2) 0.10279(12) 0.45476(11) 0.0161(7) Uani 1 1 d . U . . .
O6' O 0.8757(2) 0.16979(12) 0.49766(11) 0.0151(7) Uani 1 1 d . U . . .
O7' O 0.9517(2) 0.23391(13) 0.42586(11) 0.0161(7) Uani 1 1 d . U . . .
O8' O 0.6777(2) 0.21630(12) 0.54224(11) 0.0158(7) Uani 1 1 d . U . . .
O9' O 0.8570(2) 0.29873(12) 0.52485(11) 0.0195(7) Uani 1 1 d . U . . .
O10' O 0.7975(2) 0.31540(12) 0.42252(12) 0.0180(7) Uani 1 1 d . U . . .
O11' O 0.6365(2) 0.30618(12) 0.49792(12) 0.0192(7) Uani 1 1 d . U . . .
O12' O 0.5914(2) 0.24876(13) 0.37813(11) 0.0167(7) Uani 1 1 d . U . . .
O13' O 0.5144(2) 0.18412(13) 0.45054(11) 0.0167(7) Uani 1 1 d . U . . .
N1' N 0.6148(3) 0.11968(15) 0.34430(14) 0.0168(8) Uani 1 1 d . U . . .
C1' C 0.9061(4) 0.0940(2) 0.3943(2) 0.0311(13) Uani 1 1 d . U . . .
H1'A H 0.8935 0.0911 0.4262 0.037 Uiso 1 1 calc R . . . .
H1'B H 0.9666 0.1182 0.3981 0.037 Uiso 1 1 calc R . . . .
C2' C 0.9136(4) 0.0401(2) 0.35722(19) 0.0255(11) Uani 1 1 d . U . . .
C3' C 0.8437(4) -0.0016(2) 0.3506(2) 0.0337(13) Uani 1 1 d . U . . .
C4' C 0.8444(6) -0.0497(3) 0.3162(3) 0.067(2) Uani 1 1 d . U . . .
C5' C 0.9175(8) -0.0576(3) 0.2887(4) 0.101(4) Uani 1 1 d . U . . .
C6' C 0.9929(7) -0.0182(3) 0.2935(4) 0.087(3) Uani 1 1 d . U . . .
C7' C 0.9876(5) 0.0315(2) 0.3283(3) 0.0436(16) Uani 1 1 d . U . . .
C8' C 0.5793(3) 0.07308(19) 0.44751(19) 0.0201(11) Uani 1 1 d . U . . .
H8'A H 0.5485 0.0687 0.4154 0.024 Uiso 1 1 calc R . . . .
H8'B H 0.5387 0.0914 0.4731 0.024 Uiso 1 1 calc R . . . .
C9' C 0.5920(3) 0.01997(18) 0.45004(17) 0.0161(10) Uani 1 1 d . U . . .
C10' C 0.6139(3) 0.01493(19) 0.49421(18) 0.0193(10) Uani 1 1 d . U . . .
C11' C 0.6304(3) -0.0322(2) 0.49804(19) 0.0216(11) Uani 1 1 d . U . . .
C12' C 0.6261(4) -0.0763(2) 0.4566(2) 0.0262(11) Uani 1 1 d . U . . .
C13' C 0.6055(4) -0.07334(19) 0.41192(19) 0.0238(11) Uani 1 1 d . U . . .
C14' C 0.5884(3) -0.02479(19) 0.40959(18) 0.0207(10) Uani 1 1 d . U . . .
C15' C 0.8486(3) 0.1579(2) 0.53949(17) 0.0202(11) Uani 1 1 d . U . . .
H15C H 0.7883 0.1328 0.5317 0.024 Uiso 1 1 calc R . . . .
H15D H 0.8390 0.1905 0.5663 0.024 Uiso 1 1 calc R . . . .
C16' C 0.9293(3) 0.13354(19) 0.55396(17) 0.0185(10) Uani 1 1 d . U . . .
C17' C 0.9236(4) 0.0806(2) 0.54553(19) 0.0246(11) Uani 1 1 d . U . . .
C18' C 0.9994(4) 0.0589(2) 0.5581(2) 0.0340(13) Uani 1 1 d . U . . .
C19' C 1.0839(4) 0.0902(3) 0.5781(2) 0.0394(14) Uani 1 1 d . U . . .
C20' C 1.0917(4) 0.1437(3) 0.5878(2) 0.0396(14) Uani 1 1 d . U . . .
C21' C 1.0158(4) 0.1649(2) 0.57612(19) 0.0258(11) Uani 1 1 d . U . . .
C22' C 0.5844(4) 0.2022(2) 0.63293(18) 0.0234(11) Uani 1 1 d . U . . .
C23' C 0.5842(4) 0.2152(2) 0.6826(2) 0.0321(13) Uani 1 1 d . U . . .
C24' C 0.5866(4) 0.2672(2) 0.7119(2) 0.0344(13) Uani 1 1 d . U . . .
C25' C 0.5894(5) 0.3055(2) 0.6916(2) 0.0378(14) Uani 1 1 d . U . . .
C26' C 0.5891(4) 0.2915(2) 0.6417(2) 0.0302(12) Uani 1 1 d . U . . .
C27' C 0.5862(4) 0.2396(2) 0.61105(18) 0.0214(11) Uani 1 1 d . U . . .
C28' C 0.8254(4) 0.3163(2) 0.57254(18) 0.0321(13) Uani 1 1 d . U . . .
H28C H 0.8371 0.2914 0.5890 0.039 Uiso 1 1 calc R . . . .
H28D H 0.7560 0.3184 0.5711 0.039 Uiso 1 1 calc R . . . .
C29' C 0.8803(4) 0.3698(2) 0.5998(2) 0.0341(13) Uani 1 1 d . U . . .
C30' C 0.9733(4) 0.3767(2) 0.6189(2) 0.0348(13) Uani 1 1 d . U . . .
C31' C 1.0238(4) 0.4257(2) 0.6435(2) 0.0399(14) Uani 1 1 d . U . . .
C32' C 0.9812(4) 0.4700(2) 0.6491(2) 0.0390(14) Uani 1 1 d . U . . .
C33' C 0.8899(5) 0.4653(2) 0.6293(2) 0.0402(14) Uani 1 1 d . U . . .
C34' C 0.8403(4) 0.4157(2) 0.6053(2) 0.0367(13) Uani 1 1 d . U . . .
C35' C 0.5834(4) 0.2241(2) 0.55652(18) 0.0230(11) Uani 1 1 d . U . . .
H35C H 0.5383 0.1911 0.5407 0.028 Uiso 1 1 calc R . . . .
H35D H 0.5617 0.2523 0.5467 0.028 Uiso 1 1 calc R . . . .
C36' C 1.0246(3) 0.24011(19) 0.46284(17) 0.0172(10) Uani 1 1 d . U . . .
H36C H 1.0316 0.2054 0.4652 0.021 Uiso 1 1 calc R . . . .
H36D H 1.0077 0.2637 0.4947 0.021 Uiso 1 1 calc R . . . .
C37' C 1.1164(3) 0.26371(19) 0.44941(17) 0.0161(10) Uani 1 1 d . U . . .
C38' C 1.1584(4) 0.3153(2) 0.47425(19) 0.0243(11) Uani 1 1 d . U . . .
C39' C 1.2422(4) 0.3366(2) 0.4618(2) 0.0288(12) Uani 1 1 d . U . . .
C40' C 1.2863(4) 0.3062(2) 0.4226(2) 0.0256(11) Uani 1 1 d . U . . .
C41' C 1.2464(3) 0.2550(2) 0.39663(18) 0.0202(10) Uani 1 1 d . U . . .
C42' C 1.1625(3) 0.23467(18) 0.41017(17) 0.0156(9) Uani 1 1 d . U . . .
C43' C 0.8881(4) 0.34797(19) 0.4390(2) 0.0247(11) Uani 1 1 d . U . . .
H43C H 0.9379 0.3328 0.4175 0.030 Uiso 1 1 calc R . . . .
H43D H 0.9075 0.3508 0.4725 0.030 Uiso 1 1 calc R . . . .
C44' C 0.8760(3) 0.40176(19) 0.43761(19) 0.0217(10) Uani 1 1 d . U . . .
C45' C 0.8878(4) 0.4468(2) 0.47783(19) 0.0261(11) Uani 1 1 d . U . . .
C46' C 0.8713(4) 0.4955(2) 0.4772(2) 0.0288(12) Uani 1 1 d . U . . .
C47' C 0.8378(4) 0.4987(2) 0.4340(2) 0.0319(12) Uani 1 1 d . U . . .
C48' C 0.8228(4) 0.4548(2) 0.3931(2) 0.0313(13) Uani 1 1 d . U . . .
C49' C 0.8438(4) 0.4071(2) 0.39389(19) 0.0266(12) Uani 1 1 d . U . . .
C50' C 0.8853(3) 0.1968(2) 0.32087(17) 0.0214(11) Uani 1 1 d . U . . .
H50C H 0.9119 0.1701 0.3313 0.026 Uiso 1 1 calc R . . . .
H50D H 0.9252 0.2315 0.3374 0.026 Uiso 1 1 calc R . . . .
C51' C 0.8859(3) 0.1816(2) 0.26667(18) 0.0204(10) Uani 1 1 d . U . . .
C52' C 0.8765(3) 0.2188(2) 0.24509(18) 0.0195(10) Uani 1 1 d . U . . .
C53' C 0.8781(4) 0.2066(2) 0.19565(18) 0.0243(11) Uani 1 1 d . U . . .
C54' C 0.8867(4) 0.1564(2) 0.1658(2) 0.0333(13) Uani 1 1 d . U . . .
C55' C 0.8954(5) 0.1184(2) 0.1853(2) 0.0368(14) Uani 1 1 d . U . . .
C56' C 0.8941(4) 0.1314(2) 0.2354(2) 0.0309(13) Uani 1 1 d . U . . .
C57' C 0.6210(3) 0.2618(2) 0.33723(18) 0.0202(11) Uani 1 1 d . U . . .
H57C H 0.6344 0.2298 0.3107 0.024 Uiso 1 1 calc R . . . .
H57D H 0.6798 0.2881 0.3465 0.024 Uiso 1 1 calc R . . . .
C58' C 0.5397(4) 0.28452(19) 0.32090(17) 0.0194(10) Uani 1 1 d . U . . .
C59' C 0.5405(4) 0.3375(2) 0.32947(19) 0.0245(11) Uani 1 1 d . U . . .
C60' C 0.4639(4) 0.3570(2) 0.3147(2) 0.0307(12) Uani 1 1 d . U . . .
C61' C 0.3836(4) 0.3235(2) 0.29136(19) 0.0258(11) Uani 1 1 d . U . . .
C62' C 0.3783(4) 0.2704(2) 0.28224(18) 0.0245(11) Uani 1 1 d . U . . .
C63' C 0.4567(3) 0.25186(19) 0.29718(17) 0.0182(10) Uani 1 1 d . U . . .
C64' C 0.4406(3) 0.1812(2) 0.41486(19) 0.0223(11) Uani 1 1 d . U . . .
H64C H 0.4548 0.1580 0.3823 0.027 Uiso 1 1 calc R . . . .
H64D H 0.4362 0.2168 0.4140 0.027 Uiso 1 1 calc R . . . .
C65' C 0.3483(3) 0.1588(2) 0.42882(18) 0.0198(10) Uani 1 1 d . U . . .
C66' C 0.3030(4) 0.18811(19) 0.46774(18) 0.0195(10) Uani 1 1 d . U . . .
C67' C 0.2181(4) 0.1685(2) 0.4814(2) 0.0234(11) Uani 1 1 d . U . . .
C68' C 0.1759(4) 0.1178(2) 0.4553(2) 0.0282(12) Uani 1 1 d . U . . .
C69' C 0.2188(4) 0.0869(2) 0.4163(2) 0.0306(12) Uani 1 1 d . U . . .
C70' C 0.3041(4) 0.1072(2) 0.4039(2) 0.0263(11) Uani 1 1 d . U . . .
C71' C 0.5516(4) 0.3207(2) 0.4815(2) 0.0329(13) Uani 1 1 d . U . . .
H71C H 0.4945 0.2999 0.4881 0.039 Uiso 1 1 calc R . . . .
H71D H 0.5504 0.3126 0.4460 0.039 Uiso 1 1 calc R . . . .
C72' C 0.5486(4) 0.3785(2) 0.50706(19) 0.0245(11) Uani 1 1 d . U . . .
C73' C 0.4847(4) 0.3965(2) 0.5418(2) 0.0333(13) Uani 1 1 d . U . . .
C74' C 0.4787(5) 0.4503(3) 0.5638(2) 0.0402(14) Uani 1 1 d . U . . .
C75' C 0.5403(5) 0.4861(2) 0.5509(2) 0.0419(14) Uani 1 1 d . U . . .
C76' C 0.6021(5) 0.4685(2) 0.5157(3) 0.0440(15) Uani 1 1 d . U . . .
C77' C 0.6058(4) 0.4161(2) 0.4949(2) 0.0329(13) Uani 1 1 d . U . . .
B1' B 0.8088(4) 0.1880(2) 0.47218(19) 0.0136(10) Uani 1 1 d . U . . .
B2' B 0.7994(4) 0.2576(2) 0.48715(19) 0.0136(10) Uani 1 1 d . U . . .
B3' B 0.7017(4) 0.2139(2) 0.49524(18) 0.0133(10) Uani 1 1 d . U . . .
B4' B 0.6933(4) 0.1496(2) 0.44524(19) 0.0133(10) Uani 1 1 d . U . . .
B5' B 0.7897(4) 0.1561(2) 0.40682(19) 0.0150(10) Uani 1 1 d . U . . .
B6' B 0.8546(4) 0.2232(2) 0.43410(19) 0.0128(10) Uani 1 1 d . U . . .
B7' B 0.7749(4) 0.2685(2) 0.43066(19) 0.0156(10) Uani 1 1 d . U . . .
B8' B 0.6573(4) 0.2306(2) 0.40373(19) 0.0143(10) Uani 1 1 d . U . . .
B9' B 0.7658(4) 0.2048(2) 0.38044(19) 0.0148(10) Uani 1 1 d . U . . .
B10' B 0.6767(4) 0.2623(2) 0.46935(19) 0.0152(10) Uani 1 1 d . U . . .
B11' B 0.6691(4) 0.1626(2) 0.39027(19) 0.0146(10) Uani 1 1 d . U . . .
B12' B 0.6116(4) 0.1950(2) 0.44230(19) 0.0142(10) Uani 1 1 d . U . . .
N2 N 0.4329(3) -0.03726(17) 0.23732(15) 0.0286(10) Uani 1 1 d . U . . .
C78 C 0.4116(4) 0.0151(2) 0.2376(2) 0.0385(14) Uani 1 1 d . U . . .
H78A H 0.4290 0.0181 0.2063 0.046 Uiso 1 1 calc R . . . .
H78B H 0.4547 0.0428 0.2635 0.046 Uiso 1 1 calc R . . . .
C79 C 0.3118(4) 0.0275(2) 0.2450(2) 0.0392(14) Uani 1 1 d . U . . .
H79A H 0.2961 0.0297 0.2781 0.047 Uiso 1 1 calc R . . . .
H79B H 0.2666 -0.0016 0.2214 0.047 Uiso 1 1 calc R . . . .
C80 C 0.2990(6) 0.0785(3) 0.2386(3) 0.063(2) Uani 1 1 d . U . . .
H80A H 0.3503 0.1062 0.2591 0.076 Uiso 1 1 calc R . . . .
H80B H 0.3084 0.0743 0.2043 0.076 Uiso 1 1 calc R . . . .
C81 C 0.2062(6) 0.0978(3) 0.2503(4) 0.081(3) Uani 1 1 d . U . . .
H81A H 0.1548 0.0723 0.2285 0.121 Uiso 1 1 calc GR . . . .
H81B H 0.2075 0.1321 0.2463 0.121 Uiso 1 1 calc GR . . . .
H81C H 0.1950 0.1018 0.2840 0.121 Uiso 1 1 calc GR . . . .
C82 C 0.4142(4) -0.0435(2) 0.28604(19) 0.0304(12) Uani 1 1 d . U . . .
H82A H 0.4596 -0.0660 0.2918 0.036 Uiso 1 1 calc R . . . .
H82B H 0.4299 -0.0082 0.3118 0.036 Uiso 1 1 calc R . . . .
C83 C 0.3160(4) -0.0665(2) 0.2924(2) 0.0346(14) Uani 1 1 d . U . . .
H83A H 0.2999 -0.1030 0.2686 0.042 Uiso 1 1 calc R . . . .
H83B H 0.2685 -0.0451 0.2866 0.042 Uiso 1 1 calc R . . . .
C84 C 0.3128(5) -0.0668(2) 0.3442(2) 0.0397(15) Uani 1 1 d . U . . .
H84A H 0.3666 -0.0839 0.3512 0.048 Uiso 1 1 calc R . . . .
H84B H 0.3216 -0.0299 0.3674 0.048 Uiso 1 1 calc R . . . .
C85 C 0.2206(6) -0.0955(3) 0.3521(3) 0.059(2) Uani 1 1 d . U . . .
H85A H 0.2168 -0.1334 0.3335 0.088 Uiso 1 1 calc GR . . . .
H85B H 0.1666 -0.0819 0.3413 0.088 Uiso 1 1 calc GR . . . .
H85C H 0.2181 -0.0900 0.3867 0.088 Uiso 1 1 calc GR . . . .
C86 C 0.5441(4) -0.0366(2) 0.2353(2) 0.0391(14) Uani 1 1 d . U . . .
H86A H 0.5762 -0.0063 0.2634 0.047 Uiso 1 1 calc R . . . .
H86B H 0.5604 -0.0693 0.2391 0.047 Uiso 1 1 calc R . . . .
C87 C 0.5848(4) -0.0328(3) 0.1902(2) 0.0441(15) Uani 1 1 d . U . . .
H87A H 0.5705 0.0001 0.1861 0.053 Uiso 1 1 calc R . . . .
H87B H 0.5546 -0.0631 0.1617 0.053 Uiso 1 1 calc R . . . .
C88 C 0.6944(5) -0.0326(3) 0.1933(3) 0.0585(19) Uani 1 1 d . U . . .
H88A H 0.7089 -0.0632 0.2015 0.070 Uiso 1 1 calc R . . . .
H88B H 0.7252 0.0001 0.2194 0.070 Uiso 1 1 calc R . . . .
C89 C 0.7364(6) -0.0355(4) 0.1434(3) 0.077(3) Uani 1 1 d . U . . .
H89A H 0.7194 -0.0714 0.1197 0.116 Uiso 1 1 calc GR . . . .
H89B H 0.8062 -0.0265 0.1483 0.116 Uiso 1 1 calc GR . . . .
H89C H 0.7096 -0.0105 0.1314 0.116 Uiso 1 1 calc GR . . . .
C90 C 0.3807(4) -0.0824(2) 0.19540(19) 0.0303(12) Uani 1 1 d . U . . .
H90A H 0.3910 -0.0742 0.1656 0.036 Uiso 1 1 calc R . . . .
H90B H 0.3115 -0.0836 0.2000 0.036 Uiso 1 1 calc R . . . .
C91 C 0.4058(4) -0.1370(2) 0.1863(2) 0.0384(14) Uani 1 1 d . U . . .
H91A H 0.4082 -0.1436 0.2173 0.046 Uiso 1 1 calc R . . . .
H91B H 0.4699 -0.1393 0.1737 0.046 Uiso 1 1 calc R . . . .
C92 C 0.3321(5) -0.1794(2) 0.1495(2) 0.0418(15) Uani 1 1 d . U . . .
H92A H 0.2698 -0.1801 0.1641 0.050 Uiso 1 1 calc R . . . .
H92B H 0.3232 -0.1699 0.1204 0.050 Uiso 1 1 calc R . . . .
C93 C 0.3616(5) -0.2340(3) 0.1344(3) 0.0549(19) Uani 1 1 d . U . . .
H93A H 0.3092 -0.2601 0.1140 0.082 Uiso 1 1 calc GR . . . .
H93B H 0.3762 -0.2424 0.1633 0.082 Uiso 1 1 calc GR . . . .
H93C H 0.4184 -0.2348 0.1160 0.082 Uiso 1 1 calc GR . . . .
N3 N 0.4138(3) 0.47758(18) 0.73603(18) 0.0365(11) Uani 1 1 d . U . . .
C94 C 0.4027(5) 0.4673(2) 0.7829(2) 0.0471(15) Uani 1 1 d . U . . .
H94A H 0.4472 0.4423 0.7841 0.057 Uiso 1 1 calc R . . . .
H94B H 0.4243 0.5010 0.8101 0.057 Uiso 1 1 calc R . . . .
C95 C 0.3068(5) 0.4459(3) 0.7924(2) 0.0481(17) Uani 1 1 d . U . . .
H95A H 0.2865 0.4102 0.7678 0.058 Uiso 1 1 calc R . . . .
H95B H 0.2598 0.4690 0.7896 0.058 Uiso 1 1 calc R . . . .
C96 C 0.3092(9) 0.4428(3) 0.8427(3) 0.089(3) Uani 1 1 d . U . . .
H96A H 0.3625 0.4237 0.8463 0.107 Uiso 1 1 calc R . . . .
H96B H 0.3231 0.4792 0.8669 0.107 Uiso 1 1 calc R . . . .
C97 C 0.2208(9) 0.4165(4) 0.8536(4) 0.109(4) Uani 1 1 d . U . . .
H97A H 0.1657 0.4254 0.8386 0.163 Uiso 1 1 calc GR . . . .
H97B H 0.2169 0.4284 0.8888 0.163 Uiso 1 1 calc GR . . . .
H97C H 0.2205 0.3781 0.8406 0.163 Uiso 1 1 calc GR . . . .
C98 C 0.3976(4) 0.5341(2) 0.7426(2) 0.0385(14) Uani 1 1 d . U . . .
H98A H 0.4438 0.5586 0.7691 0.046 Uiso 1 1 calc R . . . .
H98B H 0.4139 0.5404 0.7125 0.046 Uiso 1 1 calc R . . . .
C99 C 0.2992(4) 0.5489(2) 0.7537(2) 0.0299(12) Uani 1 1 d . U . . .
H99A H 0.2817 0.5441 0.7843 0.036 Uiso 1 1 calc R . . . .
H99B H 0.2515 0.5256 0.7273 0.036 Uiso 1 1 calc R . . . .
C100 C 0.2987(4) 0.6059(2) 0.7585(2) 0.0367(14) Uani 1 1 d . U . . .
H10A H 0.3188 0.6104 0.7281 0.044 Uiso 1 1 calc R . . . .
H10B H 0.3463 0.6287 0.7853 0.044 Uiso 1 1 calc R . . . .
C101 C 0.2020(5) 0.6241(2) 0.7686(2) 0.0436(15) Uani 1 1 d . U . . .
H10C H 0.1552 0.6030 0.7415 0.065 Uiso 1 1 calc GR . . . .
H10D H 0.2068 0.6615 0.7723 0.065 Uiso 1 1 calc GR . . . .
H10E H 0.1814 0.6197 0.7986 0.065 Uiso 1 1 calc GR . . . .
C102 C 0.3488(5) 0.4382(2) 0.6951(2) 0.0403(15) Uani 1 1 d . U . . .
H10F H 0.3524 0.4497 0.6668 0.048 Uiso 1 1 calc R . . . .
H10G H 0.2823 0.4389 0.7048 0.048 Uiso 1 1 calc R . . . .
C103 C 0.3689(5) 0.3816(2) 0.6791(3) 0.0559(19) Uani 1 1 d . U . . .
H10H H 0.4295 0.3789 0.6629 0.067 Uiso 1 1 calc R . . . .
H10I H 0.3770 0.3715 0.7080 0.067 Uiso 1 1 calc R . . . .
C104 C 0.2891(6) 0.3439(3) 0.6447(3) 0.070(2) Uani 1 1 d . U . . .
H10J H 0.2759 0.3564 0.6177 0.084 Uiso 1 1 calc R . . . .
H10K H 0.2303 0.3435 0.6621 0.084 Uiso 1 1 calc R . . . .
C105 C 0.3142(7) 0.2875(3) 0.6238(3) 0.088(3) Uani 1 1 d . U . . .
H10L H 0.2585 0.2636 0.6042 0.131 Uiso 1 1 calc GR . . . .
H10M H 0.3322 0.2760 0.6504 0.131 Uiso 1 1 calc GR . . . .
H10N H 0.3678 0.2870 0.6033 0.131 Uiso 1 1 calc GR . . . .
C106 C 0.5247(8) 0.4737(4) 0.7407(5) 0.030(2) Uani 0.5 1 d . U P A 2
H10O H 0.5560 0.5020 0.7705 0.036 Uiso 0.5 1 calc R . P A 2
H10P H 0.5339 0.4391 0.7428 0.036 Uiso 0.5 1 calc R . P A 2
C107 C 0.5688(9) 0.4798(5) 0.6955(5) 0.039(2) Uani 0.5 1 d . U P A 2
H10Q H 0.5376 0.4509 0.6661 0.047 Uiso 0.5 1 calc R . P A 2
H10R H 0.5566 0.5138 0.6931 0.047 Uiso 0.5 1 calc R . P A 2
C108 C 0.7298(12) 0.5279(5) 0.7376(6) 0.060(5) Uani 0.5 1 d D U P A 2
H10S H 0.7146 0.5596 0.7321 0.090 Uiso 0.5 1 calc GR . P A 2
H10T H 0.7989 0.5271 0.7368 0.090 Uiso 0.5 1 calc GR . P A 2
H10U H 0.7100 0.5286 0.7694 0.090 Uiso 0.5 1 calc GR . P A 2
C109 C 0.6764(10) 0.4782(5) 0.6976(5) 0.039(2) Uani 0.5 1 d D U P A 2
H10V H 0.7004 0.4760 0.6658 0.047 Uiso 0.5 1 calc R . P A 2
H10W H 0.6892 0.4463 0.7041 0.047 Uiso 0.5 1 calc R . P A 2
C110 C 0.5113(8) 0.4728(5) 0.7108(5) 0.031(2) Uani 0.5 1 d . U P A 1
H11A H 0.5273 0.4367 0.7041 0.037 Uiso 0.5 1 calc R . P A 1
H11B H 0.5023 0.4775 0.6791 0.037 Uiso 0.5 1 calc R . P A 1
C111 C 0.5930(8) 0.5117(4) 0.7400(4) 0.0311(19) Uani 0.5 1 d . U P A 1
H11C H 0.5956 0.5120 0.7737 0.037 Uiso 0.5 1 calc R . P A 1
H11D H 0.5842 0.5476 0.7410 0.037 Uiso 0.5 1 calc R . P A 1
C112 C 0.6871(8) 0.4970(5) 0.7173(5) 0.038(3) Uani 0.5 1 d D U P A 1
H11E H 0.7006 0.4636 0.7205 0.045 Uiso 0.5 1 calc R . P A 1
H11F H 0.6813 0.4919 0.6823 0.045 Uiso 0.5 1 calc R . P A 1
C113 C 0.7693(8) 0.5418(5) 0.7436(5) 0.0311(19) Uani 0.5 1 d D U P A 1
H11G H 0.8298 0.5319 0.7303 0.047 Uiso 0.5 1 calc GR . P A 1
H11H H 0.7730 0.5477 0.7784 0.047 Uiso 0.5 1 calc GR . P A 1
H11I H 0.7572 0.5744 0.7388 0.047 Uiso 0.5 1 calc GR . P A 1

loop_
_atom_site_aniso_label
_atom_site_aniso_U_11
_atom_site_aniso_U_22
_atom_site_aniso_U_33
_atom_site_aniso_U_23
_atom_site_aniso_U_13
_atom_site_aniso_U_12
F1 0.0302(19) 0.068(3) 0.081(3) 0.053(2) 0.0238(18) 0.0194(17)
F2 0.085(3) 0.038(2) 0.083(3) 0.016(2) -0.008(2) -0.018(2)
F3 0.148(5) 0.043(2) 0.072(3) 0.000(2) 0.054(3) 0.029(3)
F4 0.068(3) 0.077(3) 0.114(4) 0.047(3) 0.067(3) 0.038(2)
F5 0.032(2) 0.040(2) 0.100(3) 0.034(2) -0.0072(19) -0.0048(16)
F6 0.0326(18) 0.0363(18) 0.0201(15) 0.0118(13) -0.0015(13) 0.0026(14)
F7 0.053(2) 0.0226(17) 0.0375(19) -0.0013(14) 0.0100(16) 0.0046(15)
F8 0.051(2) 0.0244(17) 0.068(3) 0.0255(17) 0.0052(18) 0.0129(15)
F9 0.048(2) 0.043(2) 0.0421(19) 0.0353(17) -0.0050(16) 0.0060(16)
F10 0.0332(18) 0.0240(15) 0.0192(15) 0.0094(12) 0.0011(12) -0.0002(13)
F11 0.0299(19) 0.040(2) 0.064(2) 0.0230(18) 0.0065(16) -0.0006(15)
F12 0.057(3) 0.059(2) 0.121(4) 0.068(3) 0.033(2) 0.028(2)
F13 0.032(2) 0.132(4) 0.128(4) 0.109(4) 0.008(2) 0.030(2)
F14 0.028(2) 0.110(3) 0.073(3) 0.057(3) -0.0210(19) -0.016(2)
F15 0.036(2) 0.046(2) 0.042(2) 0.0152(16) 0.0001(16) -0.0049(16)
F16 0.053(2) 0.067(3) 0.052(2) 0.028(2) -0.0030(19) -0.004(2)
F17 0.100(4) 0.124(4) 0.064(3) 0.048(3) -0.017(3) 0.025(3)
F18 0.055(3) 0.140(5) 0.055(3) 0.002(3) -0.027(2) 0.023(3)
F19 0.039(2) 0.084(3) 0.074(3) -0.003(2) -0.016(2) -0.023(2)
F20 0.059(3) 0.056(2) 0.064(3) 0.021(2) -0.002(2) -0.015(2)
F21 0.055(2) 0.0325(18) 0.0382(19) 0.0208(15) 0.0148(16) 0.0100(16)
F22 0.067(3) 0.0348(19) 0.0311(19) -0.0015(15) 0.0044(17) 0.0068(17)
F23 0.073(3) 0.065(2) 0.0137(16) 0.0106(16) 0.0079(16) 0.019(2)
F24 0.089(3) 0.047(2) 0.033(2) 0.0261(17) 0.0210(19) 0.023(2)
F25 0.054(2) 0.0254(16) 0.0276(17) 0.0051(13) 0.0131(15) 0.0069(15)
F26 0.0278(19) 0.0326(19) 0.055(2) -0.0009(16) 0.0064(16) 0.0028(14)
F27 0.031(2) 0.0288(19) 0.103(3) 0.0142(19) -0.006(2) -0.0099(15)
F28 0.0172(17) 0.065(2) 0.098(3) 0.061(2) 0.0066(17) -0.0078(16)
F29 0.0169(16) 0.078(2) 0.0347(18) 0.0379(18) 0.0102(13) 0.0095(16)
F30 0.0187(16) 0.0400(18) 0.0213(15) 0.0102(13) 0.0010(12) 0.0019(13)
F31 0.084(3) 0.063(3) 0.036(2) 0.0063(19) 0.009(2) 0.013(2)
F32 0.065(3) 0.039(2) 0.086(3) -0.019(2) 0.014(2) 0.005(2)
F33 0.089(4) 0.031(2) 0.158(5) 0.049(3) 0.058(3) 0.030(2)
F34 0.138(5) 0.066(3) 0.084(3) 0.062(3) 0.040(3) 0.039(3)
F35 0.094(3) 0.037(2) 0.042(2) 0.0199(17) 0.032(2) 0.024(2)
F36 0.0274(18) 0.0406(18) 0.0354(18) 0.0161(15) 0.0071(14) 0.0134(14)
F37 0.0308(18) 0.051(2) 0.0361(18) 0.0335(16) 0.0048(14) 0.0131(15)
F38 0.038(2) 0.066(2) 0.0191(16) 0.0178(16) 0.0076(14) 0.0115(17)
F39 0.055(2) 0.040(2) 0.043(2) 0.0030(16) 0.0139(17) 0.0152(17)
F40 0.046(2) 0.050(2) 0.056(2) 0.0327(19) 0.0167(18) 0.0232(17)
F41 0.0358(19) 0.0305(18) 0.0353(19) -0.0058(14) -0.0040(14) 0.0093(14)
F42 0.035(2) 0.0196(16) 0.075(3) 0.0117(16) -0.0182(17) -0.0088(14)
F43 0.0174(17) 0.055(2) 0.072(3) 0.046(2) -0.0006(15) -0.0110(15)
F44 0.0213(17) 0.055(2) 0.0287(17) 0.0208(15) 0.0091(13) 0.0079(14)
F45 0.0184(15) 0.0255(15) 0.0224(15) 0.0038(12) 0.0020(12) 0.0012(12)
F46 0.046(2) 0.0277(17) 0.045(2) 0.0214(15) -0.0138(16) -0.0074(15)
F47 0.070(3) 0.0247(17) 0.049(2) 0.0204(16) 0.0083(18) 0.0164(16)
F48 0.0340(19) 0.063(2) 0.051(2) 0.0400(19) 0.0115(16) 0.0336(17)
F49 0.0168(16) 0.057(2) 0.0339(18) 0.0261(16) -0.0023(13) 0.0019(14)
F50 0.0213(16) 0.0238(15) 0.0315(17) 0.0150(13) 0.0023(12) 0.0007(12)
F51 0.044(2) 0.043(2) 0.049(2) 0.0168(17) 0.0207(17) 0.0112(16)
F52 0.052(2) 0.039(2) 0.070(3) 0.0241(19) 0.024(2) 0.0045(17)
F53 0.058(2) 0.0268(18) 0.054(2) 0.0122(16) 0.0115(18) 0.0114(16)
F54 0.055(2) 0.037(2) 0.042(2) 0.0103(16) 0.0225(17) 0.0159(17)
F55 0.050(2) 0.0356(19) 0.041(2) 0.0186(16) 0.0171(16) 0.0062(16)
O1 0.065(3) 0.032(2) 0.027(2) 0.0166(18) -0.015(2) -0.027(2)
O2 0.043(2) 0.028(2) 0.0152(18) 0.0092(15) -0.0085(16) 0.0078(17)
O3 0.0122(16) 0.0277(19) 0.0167(16) 0.0146(14) 0.0062(13) 0.0090(13)
O4 0.0200(18) 0.0221(17) 0.0138(16) 0.0114(13) 0.0038(13) 0.0122(14)
O5 0.0132(16) 0.0158(16) 0.0201(17) 0.0111(13) 0.0014(13) 0.0003(12)
O6 0.0109(16) 0.0250(18) 0.0164(16) 0.0161(14) 0.0017(12) 0.0039(13)
O7 0.0100(16) 0.0308(19) 0.0174(17) 0.0179(15) 0.0012(12) 0.0026(13)
O8 0.0137(16) 0.0261(18) 0.0121(15) 0.0128(14) 0.0043(12) 0.0067(13)
O9 0.0134(17) 0.0266(18) 0.0136(16) 0.0040(13) 0.0023(12) -0.0026(14)
O10 0.0168(17) 0.0168(16) 0.0261(19) 0.0136(14) 0.0014(14) -0.0017(13)
O11 0.0147(17) 0.0169(16) 0.0174(17) 0.0050(13) 0.0039(13) 0.0061(13)
O12 0.0118(16) 0.0236(18) 0.0158(16) 0.0155(14) 0.0046(12) 0.0080(13)
O13 0.0072(15) 0.0251(18) 0.0121(16) 0.0110(14) 0.0012(12) 0.0041(12)
N1 0.013(2) 0.021(2) 0.0135(19) 0.0055(16) 0.0025(15) 0.0027(16)
C1 0.051(4) 0.035(3) 0.027(3) 0.008(2) -0.007(3) 0.028(3)
C2 0.026(3) 0.025(2) 0.023(3) 0.012(2) 0.0024(19) 0.0148(19)
C3 0.025(3) 0.034(3) 0.044(3) 0.022(2) 0.010(2) 0.008(2)
C4 0.055(4) 0.024(3) 0.049(3) 0.014(2) 0.006(3) 0.000(2)
C5 0.066(4) 0.031(3) 0.048(4) 0.012(3) 0.024(3) 0.016(3)
C6 0.050(4) 0.041(3) 0.062(4) 0.020(3) 0.033(3) 0.019(3)
C7 0.026(3) 0.027(3) 0.051(3) 0.020(2) 0.008(2) 0.009(2)
C8 0.013(2) 0.017(2) 0.025(3) 0.014(2) 0.0028(19) -0.0011(18)
C9 0.010(2) 0.019(2) 0.023(2) 0.0132(18) 0.0017(17) 0.0033(17)
C10 0.015(3) 0.024(2) 0.020(2) 0.0130(18) 0.0029(18) 0.0020(19)
C11 0.023(3) 0.027(2) 0.031(3) 0.022(2) 0.001(2) 0.004(2)
C12 0.024(3) 0.022(2) 0.044(3) 0.019(2) 0.004(2) 0.007(2)
C13 0.024(3) 0.021(2) 0.033(3) 0.009(2) 0.005(2) 0.002(2)
C14 0.015(3) 0.023(2) 0.020(2) 0.0102(18) 0.0024(18) 0.0014(18)
C15 0.022(3) 0.040(3) 0.020(3) 0.022(2) 0.005(2) 0.009(2)
C16 0.020(2) 0.038(3) 0.020(2) 0.023(2) 0.0023(19) 0.0044(19)
C17 0.021(3) 0.041(3) 0.046(3) 0.029(2) 0.007(2) 0.006(2)
C18 0.029(3) 0.061(3) 0.070(4) 0.056(3) 0.017(3) 0.016(2)
C19 0.024(3) 0.079(4) 0.072(4) 0.064(3) 0.007(3) 0.017(3)
C20 0.016(3) 0.079(4) 0.051(4) 0.049(3) -0.001(2) 0.003(2)
C21 0.022(3) 0.048(3) 0.027(3) 0.025(2) 0.000(2) 0.000(2)
C22 0.030(3) 0.024(2) 0.019(2) 0.0085(19) 0.010(2) 0.007(2)
C23 0.039(3) 0.033(3) 0.024(2) 0.019(2) 0.011(2) 0.010(2)
C24 0.037(3) 0.040(3) 0.013(2) 0.006(2) 0.008(2) 0.011(2)
C25 0.032(3) 0.030(3) 0.023(2) 0.004(2) 0.006(2) 0.006(2)
C26 0.020(3) 0.028(2) 0.027(2) 0.012(2) 0.007(2) 0.001(2)
C27 0.015(2) 0.027(2) 0.016(2) 0.0093(18) 0.0055(18) 0.0032(19)
C28 0.031(3) 0.039(3) 0.019(3) 0.000(2) -0.002(2) 0.001(2)
C29 0.028(3) 0.045(3) 0.019(3) 0.001(2) 0.001(2) 0.002(2)
C30 0.037(3) 0.050(3) 0.028(3) 0.009(3) 0.001(2) 0.004(3)
C31 0.049(4) 0.074(4) 0.034(3) 0.010(3) -0.007(3) 0.018(3)
C32 0.037(3) 0.079(4) 0.036(3) -0.002(3) -0.011(3) 0.010(3)
C33 0.029(3) 0.070(4) 0.039(3) -0.007(3) -0.004(3) -0.001(3)
C34 0.030(3) 0.048(3) 0.031(3) 0.004(3) -0.002(2) -0.009(2)
C35 0.014(2) 0.040(3) 0.016(2) 0.012(2) 0.0045(18) 0.004(2)
C36 0.010(2) 0.024(3) 0.018(2) 0.012(2) 0.0016(17) 0.0024(18)
C37 0.009(2) 0.025(2) 0.027(2) 0.0179(19) -0.0003(17) 0.0038(17)
C38 0.019(3) 0.023(3) 0.040(3) 0.008(2) -0.001(2) 0.0025(19)
C39 0.021(3) 0.025(3) 0.061(3) 0.022(2) -0.006(2) -0.007(2)
C40 0.009(2) 0.039(3) 0.060(3) 0.039(2) -0.001(2) -0.002(2)
C41 0.014(2) 0.047(3) 0.034(3) 0.033(2) 0.0022(19) 0.003(2)
C42 0.014(2) 0.030(2) 0.017(2) 0.0157(19) -0.0014(17) 0.0022(18)
C43 0.020(3) 0.022(2) 0.033(3) 0.014(2) 0.001(2) -0.0039(19)
C44 0.018(3) 0.019(2) 0.037(3) 0.011(2) 0.008(2) -0.0022(19)
C45 0.032(3) 0.026(3) 0.046(3) 0.004(2) 0.009(2) -0.002(2)
C46 0.031(3) 0.022(3) 0.065(4) 0.002(2) 0.013(3) -0.002(2)
C47 0.039(4) 0.024(3) 0.086(4) 0.020(3) 0.023(3) 0.011(3)
C48 0.061(5) 0.034(3) 0.067(4) 0.033(3) 0.025(3) 0.015(3)
C49 0.040(3) 0.027(3) 0.040(3) 0.016(2) 0.020(2) 0.015(2)
C50 0.015(2) 0.052(3) 0.020(2) 0.024(2) 0.0060(19) 0.011(2)
C51 0.012(2) 0.044(3) 0.022(2) 0.020(2) 0.0086(19) 0.010(2)
C52 0.009(2) 0.040(3) 0.020(2) 0.018(2) 0.0006(18) 0.004(2)
C53 0.012(2) 0.041(3) 0.025(2) 0.021(2) 0.0026(19) 0.007(2)
C54 0.017(3) 0.045(3) 0.021(2) 0.017(2) 0.002(2) 0.007(2)
C55 0.022(3) 0.039(3) 0.030(3) 0.009(2) 0.008(2) 0.009(2)
C56 0.021(3) 0.037(3) 0.031(3) 0.020(2) 0.007(2) 0.010(2)
C57 0.016(2) 0.028(3) 0.020(2) 0.018(2) 0.0054(19) 0.009(2)
C58 0.015(2) 0.020(2) 0.014(2) 0.0106(18) 0.0049(17) 0.0044(17)
C59 0.030(3) 0.022(2) 0.020(3) 0.013(2) -0.001(2) 0.0022(19)
C60 0.043(3) 0.031(3) 0.027(3) 0.020(2) 0.010(2) 0.015(2)
C61 0.025(3) 0.042(3) 0.023(3) 0.023(2) 0.010(2) 0.020(2)
C62 0.018(2) 0.040(3) 0.019(2) 0.019(2) 0.0085(19) 0.0108(19)
C63 0.019(2) 0.025(2) 0.018(2) 0.0148(19) 0.0057(18) 0.0078(18)
C64 0.012(2) 0.023(3) 0.014(2) 0.009(2) -0.0020(17) 0.0059(18)
C65 0.012(2) 0.020(2) 0.018(2) 0.0111(18) -0.0023(17) 0.0021(17)
C66 0.013(2) 0.017(2) 0.019(2) 0.0110(18) -0.0016(17) 0.0017(17)
C67 0.013(2) 0.033(3) 0.024(2) 0.018(2) 0.0026(18) 0.0049(19)
C68 0.013(2) 0.031(3) 0.038(3) 0.026(2) -0.0034(19) -0.0002(19)
C69 0.018(2) 0.019(2) 0.043(3) 0.015(2) -0.012(2) -0.0021(19)
C70 0.019(2) 0.018(2) 0.028(3) 0.0060(19) -0.0045(19) 0.0055(18)
C71 0.019(3) 0.029(3) 0.025(3) 0.007(2) 0.002(2) 0.010(2)
C72 0.026(3) 0.028(3) 0.019(2) 0.006(2) -0.003(2) 0.010(2)
C73 0.031(3) 0.027(3) 0.039(3) 0.016(2) 0.009(2) 0.006(2)
C74 0.040(3) 0.032(3) 0.030(3) 0.009(2) 0.011(2) 0.012(2)
C75 0.041(3) 0.020(3) 0.041(3) 0.008(2) 0.007(3) 0.008(2)
C76 0.027(3) 0.034(3) 0.041(3) 0.016(2) 0.007(2) 0.006(2)
C77 0.019(3) 0.031(3) 0.027(3) 0.000(2) 0.008(2) 0.004(2)
B1 0.008(2) 0.021(2) 0.014(2) 0.0114(19) 0.0030(17) 0.0031(18)
B2 0.013(2) 0.021(2) 0.017(2) 0.0121(19) 0.0036(18) 0.0043(18)
B3 0.010(2) 0.020(2) 0.011(2) 0.0101(18) 0.0006(17) 0.0025(18)
B4 0.012(2) 0.018(2) 0.011(2) 0.0077(18) 0.0026(17) 0.0043(18)
B5 0.012(2) 0.017(2) 0.012(2) 0.0082(18) 0.0041(17) 0.0040(18)
B6 0.012(2) 0.020(2) 0.013(2) 0.0105(19) 0.0022(17) 0.0032(18)
B7 0.011(2) 0.018(2) 0.017(2) 0.0101(19) 0.0029(18) 0.0036(18)
B8 0.011(2) 0.018(2) 0.014(2) 0.0101(19) 0.0024(17) 0.0034(18)
B9 0.010(2) 0.019(2) 0.014(2) 0.0104(18) 0.0024(17) 0.0050(18)
B10 0.010(2) 0.018(2) 0.014(2) 0.0096(18) -0.0008(17) 0.0009(17)
B11 0.014(2) 0.020(2) 0.012(2) 0.0096(18) 0.0022(17) 0.0038(18)
B12 0.010(2) 0.017(2) 0.012(2) 0.0090(19) 0.0018(17) 0.0035(17)
F1' 0.034(2) 0.053(2) 0.064(2) 0.0321(19) 0.0169(17) 0.0109(16)
F2' 0.112(4) 0.044(3) 0.123(5) -0.005(3) 0.016(3) -0.036(3)
F3' 0.295(11) 0.067(4) 0.239(9) -0.086(5) 0.182(9) -0.037(5)
F4' 0.168(6) 0.094(4) 0.191(7) 0.008(4) 0.157(6) 0.030(4)
F5' 0.043(2) 0.050(2) 0.108(4) 0.036(2) 0.025(2) 0.0024(18)
F6' 0.0388(19) 0.0310(17) 0.0199(15) 0.0117(13) -0.0075(13) -0.0031(14)
F7' 0.048(2) 0.0190(16) 0.0346(18) 0.0012(13) 0.0057(15) 0.0025(14)
F8' 0.049(2) 0.0216(16) 0.058(2) 0.0225(16) -0.0009(17) 0.0091(15)
F9' 0.050(2) 0.0354(18) 0.0281(17) 0.0241(15) -0.0075(14) 0.0030(15)
F10' 0.0328(18) 0.0211(15) 0.0199(15) 0.0063(12) -0.0004(12) -0.0012(13)
F11' 0.0348(19) 0.0315(18) 0.050(2) 0.0166(16) -0.0029(15) -0.0093(14)
F12' 0.061(3) 0.037(2) 0.086(3) 0.041(2) 0.026(2) 0.0185(18)
F13' 0.032(2) 0.093(3) 0.137(4) 0.091(3) 0.009(2) 0.022(2)
F14' 0.033(2) 0.081(3) 0.110(4) 0.064(3) -0.039(2) -0.021(2)
F15' 0.039(2) 0.0293(17) 0.047(2) 0.0168(15) -0.0145(16) -0.0058(14)
F16' 0.066(3) 0.0316(19) 0.049(2) 0.0064(17) -0.0033(19) 0.0078(17)
F17' 0.043(2) 0.045(2) 0.059(2) 0.0055(19) -0.0115(18) 0.0045(17)
F18' 0.046(2) 0.0320(19) 0.071(3) -0.0014(18) -0.0069(19) -0.0054(16)
F19' 0.050(2) 0.035(2) 0.076(3) 0.0108(19) -0.001(2) 0.0061(17)
F20' 0.042(2) 0.047(2) 0.059(3) 0.0116(19) -0.0105(18) -0.0027(17)
F21' 0.082(3) 0.0279(18) 0.048(2) 0.0193(16) 0.027(2) 0.0124(18)
F22' 0.092(3) 0.0294(19) 0.040(2) -0.0051(16) 0.023(2) 0.0050(19)
F23' 0.071(3) 0.066(3) 0.0149(16) 0.0058(16) 0.0118(16) 0.008(2)
F24' 0.082(3) 0.052(2) 0.0284(19) 0.0268(17) 0.0167(18) 0.018(2)
F25' 0.057(2) 0.0247(16) 0.0268(17) 0.0080(13) 0.0108(15) 0.0074(15)
F26' 0.0324(19) 0.0268(17) 0.045(2) -0.0030(15) 0.0108(15) 0.0002(14)
F27' 0.034(2) 0.0252(17) 0.067(2) 0.0093(16) 0.0014(17) -0.0136(14)
F28' 0.0209(17) 0.055(2) 0.061(2) 0.0405(19) 0.0085(15) -0.0041(15)
F29' 0.0225(17) 0.052(2) 0.0265(16) 0.0216(15) 0.0122(13) 0.0147(14)
F30' 0.0248(16) 0.0239(15) 0.0190(15) 0.0079(12) 0.0013(12) 0.0042(12)
F31' 0.053(2) 0.0349(19) 0.0268(17) 0.0107(14) -0.0081(15) -0.0051(16)
F32' 0.056(2) 0.0298(18) 0.0351(19) -0.0028(15) 0.0018(16) -0.0004(16)
F33' 0.067(3) 0.0236(18) 0.060(2) 0.0176(17) -0.001(2) 0.0081(17)
F34' 0.069(3) 0.043(2) 0.0363(19) 0.0247(17) -0.0071(17) 0.0036(18)
F35' 0.060(2) 0.0253(17) 0.0243(17) 0.0050(13) 0.0084(15) 0.0000(15)
F36' 0.0214(16) 0.0292(16) 0.0267(16) 0.0136(13) 0.0010(12) 0.0072(12)
F37' 0.0283(18) 0.056(2) 0.0313(18) 0.0321(16) 0.0027(14) 0.0097(15)
F38' 0.063(3) 0.073(3) 0.0163(16) 0.0121(17) 0.0121(16) 0.020(2)
F39' 0.105(4) 0.043(2) 0.041(2) 0.0022(18) 0.025(2) 0.024(2)
F40' 0.076(3) 0.037(2) 0.046(2) 0.0221(17) 0.0189(19) 0.0258(19)
F41' 0.0350(19) 0.0308(18) 0.049(2) 0.0039(15) 0.0049(16) 0.0085(15)
F42' 0.036(2) 0.0223(17) 0.081(3) 0.0177(17) -0.0033(18) -0.0077(14)
F43' 0.0182(17) 0.051(2) 0.074(3) 0.043(2) 0.0061(16) -0.0030(15)
F44' 0.0242(17) 0.050(2) 0.0394(19) 0.0249(16) 0.0130(14) 0.0107(15)
F45' 0.0251(16) 0.0252(16) 0.0306(17) 0.0115(13) 0.0007(13) 0.0027(12)
F46' 0.044(2) 0.0269(17) 0.049(2) 0.0189(15) -0.0047(16) -0.0029(15)
F47' 0.063(2) 0.0288(18) 0.059(2) 0.0272(17) 0.0061(19) 0.0129(17)
F48' 0.0351(19) 0.059(2) 0.050(2) 0.0386(18) 0.0121(16) 0.0306(17)
F49' 0.0153(16) 0.052(2) 0.0379(19) 0.0252(16) 0.0009(13) 0.0054(14)
F50' 0.0223(16) 0.0276(16) 0.0336(17) 0.0168(13) 0.0042(13) 0.0045(12)
F51' 0.049(2) 0.052(2) 0.083(3) 0.036(2) 0.044(2) 0.0195(18)
F52' 0.057(3) 0.039(2) 0.141(4) 0.044(3) 0.037(3) 0.0083(19)
F53' 0.084(3) 0.030(2) 0.078(3) -0.0004(19) -0.001(2) 0.021(2)
F54' 0.080(3) 0.083(3) 0.049(2) 0.026(2) 0.037(2) 0.049(2)
F55' 0.057(3) 0.065(3) 0.085(3) 0.053(2) 0.042(2) 0.020(2)
O1' 0.073(3) 0.0194(19) 0.026(2) 0.0120(16) -0.016(2) -0.0111(19)
O2' 0.042(2) 0.031(2) 0.0214(19) 0.0140(16) -0.0127(16) 0.0018(17)
O3' 0.0131(16) 0.0253(18) 0.0127(15) 0.0112(14) 0.0049(12) 0.0073(13)
O4' 0.0179(17) 0.0158(16) 0.0184(17) 0.0073(13) 0.0020(13) 0.0088(13)
O5' 0.0166(17) 0.0155(16) 0.0192(17) 0.0114(14) -0.0007(13) -0.0021(13)
O6' 0.0141(17) 0.0210(17) 0.0147(16) 0.0116(14) 0.0009(12) 0.0034(13)
O7' 0.0129(16) 0.0241(18) 0.0164(17) 0.0137(14) 0.0025(12) 0.0013(13)
O8' 0.0162(17) 0.0233(18) 0.0112(15) 0.0097(13) 0.0047(12) 0.0025(13)
O9' 0.0215(18) 0.0174(17) 0.0167(16) 0.0038(13) 0.0044(13) -0.0018(14)
O10' 0.0174(17) 0.0176(16) 0.0225(18) 0.0124(14) 0.0029(14) -0.0009(13)
O11' 0.0209(18) 0.0162(16) 0.0242(18) 0.0099(14) 0.0078(14) 0.0068(13)
O12' 0.0176(17) 0.0233(18) 0.0168(16) 0.0151(14) 0.0047(13) 0.0064(14)
O13' 0.0124(16) 0.0276(19) 0.0162(17) 0.0148(14) 0.0033(12) 0.0045(13)
N1' 0.015(2) 0.019(2) 0.018(2) 0.0099(16) 0.0016(15) 0.0014(16)
C1' 0.031(3) 0.026(3) 0.031(3) 0.001(2) -0.007(2) 0.018(2)
C2' 0.028(3) 0.022(2) 0.028(3) 0.009(2) 0.002(2) 0.0109(19)
C3' 0.033(3) 0.030(3) 0.040(3) 0.013(2) 0.006(2) 0.004(2)
C4' 0.079(5) 0.035(3) 0.065(5) -0.003(3) 0.019(4) -0.012(3)
C5' 0.128(6) 0.039(4) 0.098(7) -0.022(4) 0.056(5) -0.007(4)
C6' 0.093(6) 0.051(4) 0.100(6) -0.002(4) 0.073(5) 0.013(3)
C7' 0.039(3) 0.033(3) 0.061(4) 0.016(3) 0.025(3) 0.007(2)
C8' 0.015(2) 0.020(2) 0.029(3) 0.015(2) 0.001(2) -0.0018(18)
C9' 0.009(2) 0.019(2) 0.023(2) 0.0109(18) -0.0012(17) -0.0007(17)
C10' 0.014(3) 0.020(2) 0.023(2) 0.0091(18) 0.0011(18) -0.0016(18)
C11' 0.016(3) 0.026(2) 0.028(2) 0.0175(19) -0.0024(19) -0.0008(19)
C12' 0.027(3) 0.018(2) 0.037(3) 0.015(2) 0.000(2) 0.001(2)
C13' 0.022(3) 0.017(2) 0.030(2) 0.0063(19) 0.002(2) -0.0010(19)
C14' 0.018(3) 0.022(2) 0.022(2) 0.0111(18) -0.0024(19) -0.0032(19)
C15' 0.019(3) 0.032(3) 0.017(2) 0.016(2) 0.0027(19) 0.007(2)
C16' 0.018(2) 0.026(2) 0.017(2) 0.0157(19) 0.0022(18) 0.0010(18)
C17' 0.022(3) 0.028(2) 0.029(3) 0.015(2) 0.007(2) 0.0025(19)
C18' 0.035(3) 0.032(3) 0.051(4) 0.030(3) 0.016(2) 0.013(2)
C19' 0.027(3) 0.052(3) 0.060(4) 0.044(3) 0.004(2) 0.011(2)
C20' 0.023(3) 0.053(3) 0.056(4) 0.039(3) -0.007(2) -0.001(2)
C21' 0.027(3) 0.028(3) 0.028(3) 0.020(2) -0.003(2) -0.002(2)
C22' 0.026(3) 0.023(2) 0.021(2) 0.0082(19) 0.008(2) 0.000(2)
C23' 0.044(4) 0.035(3) 0.021(2) 0.014(2) 0.009(2) 0.004(2)
C24' 0.039(3) 0.041(3) 0.019(2) 0.006(2) 0.013(2) 0.003(2)
C25' 0.047(4) 0.030(3) 0.030(3) 0.002(2) 0.014(2) 0.001(2)
C26' 0.036(3) 0.024(2) 0.032(3) 0.011(2) 0.014(2) 0.002(2)
C27' 0.020(3) 0.025(2) 0.019(2) 0.0074(18) 0.0101(19) 0.0005(19)
C28' 0.044(3) 0.029(3) 0.015(2) 0.001(2) 0.004(2) -0.006(2)
C29' 0.040(3) 0.035(3) 0.021(3) 0.007(2) 0.007(2) -0.006(2)
C30' 0.045(3) 0.030(3) 0.024(3) 0.003(2) 0.005(2) 0.003(2)
C31' 0.034(3) 0.032(3) 0.045(4) 0.006(2) -0.001(2) -0.002(2)
C32' 0.033(3) 0.028(3) 0.044(4) 0.002(2) -0.002(2) -0.003(2)
C33' 0.040(3) 0.031(3) 0.045(4) 0.009(2) 0.005(3) 0.001(2)
C34' 0.036(3) 0.035(3) 0.034(3) 0.008(2) -0.001(2) -0.002(2)
C35' 0.019(3) 0.033(3) 0.018(2) 0.009(2) 0.0100(19) 0.005(2)
C36' 0.014(2) 0.021(3) 0.018(2) 0.010(2) -0.0012(18) 0.0007(18)
C37' 0.013(2) 0.022(2) 0.020(2) 0.0142(18) 0.0021(17) 0.0060(17)
C38' 0.020(2) 0.023(2) 0.031(3) 0.010(2) 0.005(2) 0.0043(19)
C39' 0.023(3) 0.022(2) 0.044(3) 0.017(2) -0.001(2) -0.003(2)
C40' 0.014(2) 0.033(3) 0.039(3) 0.024(2) 0.005(2) 0.0011(19)
C41' 0.013(2) 0.035(3) 0.023(2) 0.022(2) 0.0043(18) 0.0077(19)
C42' 0.015(2) 0.020(2) 0.018(2) 0.0138(18) 0.0027(17) 0.0060(17)
C43' 0.016(3) 0.020(2) 0.038(3) 0.011(2) 0.008(2) -0.0013(19)
C44' 0.013(2) 0.022(2) 0.031(2) 0.0115(19) 0.0095(19) -0.0010(18)
C45' 0.026(3) 0.028(2) 0.025(2) 0.011(2) 0.000(2) 0.002(2)
C46' 0.031(3) 0.020(2) 0.031(3) 0.004(2) 0.002(2) 0.001(2)
C47' 0.037(3) 0.019(2) 0.038(3) 0.010(2) 0.002(2) 0.002(2)
C48' 0.044(3) 0.023(2) 0.030(3) 0.014(2) 0.002(2) 0.002(2)
C49' 0.036(3) 0.019(2) 0.024(2) 0.0079(19) 0.005(2) -0.003(2)
C50' 0.018(3) 0.037(3) 0.017(2) 0.016(2) 0.0099(19) 0.010(2)
C51' 0.018(3) 0.030(2) 0.019(2) 0.0125(19) 0.0094(19) 0.012(2)
C52' 0.012(2) 0.031(2) 0.021(2) 0.0126(19) 0.0054(18) 0.0091(19)
C53' 0.018(3) 0.041(3) 0.020(2) 0.019(2) 0.0024(19) 0.007(2)
C54' 0.033(3) 0.048(3) 0.020(2) 0.011(2) 0.011(2) 0.011(2)
C55' 0.048(4) 0.034(3) 0.027(3) 0.006(2) 0.011(2) 0.012(3)
C56' 0.040(3) 0.031(3) 0.029(3) 0.014(2) 0.015(2) 0.016(2)
C57' 0.020(3) 0.029(3) 0.022(3) 0.020(2) 0.0055(19) 0.006(2)
C58' 0.025(2) 0.024(2) 0.019(2) 0.0163(19) 0.0112(19) 0.0093(18)
C59' 0.031(3) 0.021(2) 0.025(3) 0.013(2) 0.003(2) 0.0020(19)
C60' 0.044(3) 0.029(3) 0.034(3) 0.025(2) 0.014(2) 0.015(2)
C61' 0.028(3) 0.035(3) 0.026(3) 0.021(2) 0.010(2) 0.016(2)
C62' 0.023(3) 0.037(3) 0.022(3) 0.018(2) 0.009(2) 0.009(2)
C63' 0.019(2) 0.026(2) 0.017(2) 0.0130(19) 0.0100(18) 0.0107(18)
C64' 0.016(2) 0.034(3) 0.025(3) 0.019(2) 0.0008(19) 0.006(2)
C65' 0.014(2) 0.025(2) 0.028(2) 0.018(2) 0.0020(18) 0.0033(18)
C66' 0.021(2) 0.018(2) 0.026(2) 0.0150(19) 0.0017(19) 0.0049(18)
C67' 0.016(2) 0.032(3) 0.035(3) 0.026(2) 0.0062(19) 0.0090(19)
C68' 0.017(3) 0.031(3) 0.047(3) 0.029(2) 0.000(2) -0.001(2)
C69' 0.020(3) 0.027(3) 0.050(3) 0.021(2) -0.006(2) 0.001(2)
C70' 0.023(3) 0.024(2) 0.035(3) 0.013(2) -0.001(2) 0.0069(19)
C71' 0.026(3) 0.030(3) 0.046(3) 0.015(2) 0.004(2) 0.009(2)
C72' 0.026(3) 0.027(2) 0.026(3) 0.013(2) 0.003(2) 0.009(2)
C73' 0.034(3) 0.042(3) 0.036(3) 0.026(2) 0.013(2) 0.014(2)
C74' 0.047(4) 0.049(3) 0.030(3) 0.013(2) 0.012(3) 0.028(3)
C75' 0.046(4) 0.027(3) 0.048(3) 0.005(2) 0.000(3) 0.013(2)
C76' 0.038(3) 0.033(3) 0.066(4) 0.023(3) 0.007(3) 0.007(2)
C77' 0.026(3) 0.032(3) 0.047(3) 0.019(2) 0.012(2) 0.008(2)
B1' 0.015(2) 0.016(2) 0.012(2) 0.0063(18) 0.0033(17) 0.0025(18)
B2' 0.014(2) 0.014(2) 0.014(2) 0.0070(18) 0.0040(17) 0.0024(18)
B3' 0.014(2) 0.017(2) 0.011(2) 0.0073(18) 0.0044(17) 0.0018(18)
B4' 0.014(2) 0.015(2) 0.014(2) 0.0092(18) 0.0018(18) 0.0034(18)
B5' 0.016(2) 0.018(2) 0.015(2) 0.0105(19) 0.0032(18) 0.0035(18)
B6' 0.012(2) 0.016(2) 0.013(2) 0.0086(19) 0.0022(17) 0.0013(17)
B7' 0.016(2) 0.018(2) 0.016(2) 0.0092(19) 0.0049(18) 0.0038(18)
B8' 0.015(2) 0.016(2) 0.017(2) 0.0119(19) 0.0052(18) 0.0043(18)
B9' 0.012(2) 0.020(2) 0.016(2) 0.0103(19) 0.0044(18) 0.0048(18)
B10' 0.013(2) 0.019(2) 0.017(2) 0.0098(19) 0.0039(18) 0.0011(18)
B11' 0.015(2) 0.017(2) 0.014(2) 0.0090(18) 0.0000(17) 0.0030(18)
B12' 0.014(2) 0.016(2) 0.018(2) 0.0115(19) 0.0034(18) 0.0036(18)
N2 0.036(3) 0.024(2) 0.020(2) 0.0030(18) -0.0018(18) -0.0049(18)
C78 0.043(3) 0.037(3) 0.036(3) 0.015(3) 0.000(3) 0.001(2)
C79 0.037(3) 0.044(3) 0.039(4) 0.019(3) 0.005(3) 0.004(3)
C80 0.065(5) 0.051(4) 0.090(6) 0.040(4) 0.021(4) 0.020(4)
C81 0.074(5) 0.073(6) 0.127(8) 0.062(6) 0.046(5) 0.038(5)
C82 0.037(3) 0.028(3) 0.020(3) 0.002(2) -0.001(2) 0.003(2)
C83 0.035(3) 0.042(3) 0.027(3) 0.014(3) 0.002(2) 0.003(3)
C84 0.058(4) 0.037(3) 0.029(3) 0.014(3) 0.009(3) 0.016(3)
C85 0.068(5) 0.066(5) 0.049(4) 0.028(4) 0.021(4) 0.006(4)
C86 0.042(3) 0.032(3) 0.034(3) 0.006(3) -0.009(2) -0.010(2)
C87 0.037(3) 0.042(4) 0.052(4) 0.018(3) 0.000(3) -0.004(3)
C88 0.041(4) 0.053(4) 0.083(5) 0.030(4) 0.007(3) -0.005(3)
C89 0.046(5) 0.099(7) 0.092(6) 0.043(5) 0.014(4) 0.002(4)
C90 0.033(3) 0.031(3) 0.023(3) 0.008(2) 0.000(2) -0.005(2)
C91 0.039(3) 0.035(3) 0.038(3) 0.010(2) 0.003(3) -0.002(2)
C92 0.041(4) 0.042(3) 0.036(3) 0.009(3) 0.009(3) -0.004(3)
C93 0.049(4) 0.042(4) 0.056(5) -0.001(3) -0.003(3) -0.003(3)
N3 0.029(2) 0.025(2) 0.044(3) -0.001(2) 0.001(2) -0.0003(18)
C94 0.067(4) 0.029(3) 0.038(3) 0.001(3) -0.013(3) 0.014(3)
C95 0.082(5) 0.037(4) 0.031(3) 0.016(3) 0.005(3) 0.016(3)
C96 0.197(9) 0.054(5) 0.035(4) 0.024(4) 0.031(5) 0.054(5)
C97 0.212(11) 0.068(6) 0.070(6) 0.041(5) 0.064(7) 0.050(6)
C98 0.029(3) 0.029(3) 0.049(4) 0.006(3) -0.001(3) -0.003(2)
C99 0.030(3) 0.029(3) 0.028(3) 0.009(2) 0.003(2) -0.003(2)
C100 0.042(3) 0.030(3) 0.037(3) 0.012(3) 0.002(3) -0.001(2)
C101 0.051(4) 0.035(3) 0.043(4) 0.012(3) 0.008(3) 0.008(3)
C102 0.044(3) 0.038(3) 0.028(3) 0.004(2) 0.009(2) -0.015(2)
C103 0.066(5) 0.035(3) 0.050(4) -0.002(3) 0.025(3) -0.011(3)
C104 0.105(6) 0.046(4) 0.037(4) 0.002(3) 0.009(4) -0.032(4)
C105 0.134(8) 0.041(4) 0.055(5) -0.009(3) 0.026(5) -0.036(4)
C106 0.032(4) 0.021(6) 0.031(5) 0.004(5) -0.012(4) 0.000(4)
C107 0.033(5) 0.036(5) 0.045(5) 0.015(4) -0.005(4) -0.003(4)
C108 0.046(9) 0.045(8) 0.079(10) 0.017(7) -0.015(8) -0.005(7)
C109 0.033(5) 0.036(5) 0.045(5) 0.015(4) -0.005(4) -0.003(4)
C110 0.024(4) 0.029(6) 0.034(6) 0.006(5) -0.003(4) 0.002(4)
C111 0.023(4) 0.031(4) 0.033(4) 0.006(3) -0.002(3) -0.001(3)
C112 0.023(5) 0.034(7) 0.035(7) -0.010(5) -0.004(5) -0.004(5)
C113 0.023(4) 0.031(4) 0.033(4) 0.006(3) -0.002(3) -0.001(3)

loop_
_atom_type_symbol
_atom_type_description
_atom_type_scat_dispersion_real
_atom_type_scat_dispersion_imag
_atom_type_scat_source
C C 0.0033 0.0016 'International Tables Vol C Tables 4.2.6.8 and 6.1.1.4'
H H 0.0000 0.0000 'International Tables Vol C Tables 4.2.6.8 and 6.1.1.4'
B B 0.0013 0.0007 'International Tables Vol C Tables 4.2.6.8 and 6.1.1.4'
F F 0.0171 0.0103 'International Tables Vol C Tables 4.2.6.8 and 6.1.1.4'
N N 0.0061 0.0033 'International Tables Vol C Tables 4.2.6.8 and 6.1.1.4'
O O 0.0106 0.0060 'International Tables Vol C Tables 4.2.6.8 and 6.1.1.4'

loop_
_geom_angle_atom_site_label_1
_geom_angle_atom_site_label_2
_geom_angle_atom_site_label_3
_geom_angle
B9 O3 C50 119.3(4)
B5 O4 C1 120.4(4)
B4 O5 C8 124.0(4)
B1 O6 C15 119.3(4)
B6 O7 C36 119.8(3)
B3 O8 C35 122.1(4)
B2 O9 C28 121.6(4)
B7 O10 C43 121.3(4)
B10 O11 C71 120.1(4)
B8 O12 C57 118.3(3)
B12 O13 C64 120.6(3)
O1 N1 B11 119.6(4)
O2 N1 O1 120.6(4)
O2 N1 B11 119.9(4)
O4 C1 C2 107.0(4)
C3 C2 C1 121.2(5)
C3 C2 C7 116.8(5)
C7 C2 C1 122.0(5)
F1 C3 C2 118.9(5)
F1 C3 C4 118.1(5)
C4 C3 C2 123.1(5)
F2 C4 C3 121.0(6)
F2 C4 C5 121.0(6)
C3 C4 C5 118.0(6)
F3 C5 C4 119.4(6)
C6 C5 F3 119.7(6)
C6 C5 C4 120.8(6)
F4 C6 C5 119.7(6)
F4 C6 C7 120.8(6)
C5 C6 C7 119.4(6)
F5 C7 C2 120.1(5)
F5 C7 C6 118.0(5)
C2 C7 C6 121.9(6)
O5 C8 C9 105.5(4)
C10 C9 C8 120.7(4)
C14 C9 C8 122.6(4)
C14 C9 C10 116.6(4)
F10 C10 C9 119.9(4)
F10 C10 C11 117.8(4)
C11 C10 C9 122.2(5)
F9 C11 C10 120.3(5)
F9 C11 C12 120.3(5)
C10 C11 C12 119.4(5)
F8 C12 C11 119.9(5)
F8 C12 C13 119.9(5)
C11 C12 C13 120.2(5)
F7 C13 C12 120.5(5)
F7 C13 C14 120.8(5)
C12 C13 C14 118.6(5)
F6 C14 C9 119.9(4)
F6 C14 C13 117.2(4)
C9 C14 C13 122.9(5)
O6 C15 C16 107.3(4)
C17 C16 C15 123.0(5)
C17 C16 C21 116.2(5)
C21 C16 C15 120.8(5)
F11 C17 C16 120.1(5)
F11 C17 C18 117.4(5)
C16 C17 C18 122.4(6)
F12 C18 C17 119.7(6)
F12 C18 C19 121.7(6)
C19 C18 C17 118.6(6)
F13 C19 C18 119.7(6)
F13 C19 C20 119.3(6)
C18 C19 C20 121.0(5)
F14 C20 C19 120.3(5)
F14 C20 C21 120.4(6)
C21 C20 C19 119.3(6)
F15 C21 C16 119.1(5)
F15 C21 C20 118.5(5)
C20 C21 C16 122.4(6)
F25 C22 C23 118.4(4)
F25 C22 C27 119.7(4)
C27 C22 C23 121.8(5)
F24 C23 C22 120.4(5)
F24 C23 C24 120.4(5)
C24 C23 C22 119.2(5)
F23 C24 C23 119.6(5)
F23 C24 C25 119.6(5)
C25 C24 C23 120.8(5)
F22 C25 C24 120.7(5)
F22 C25 C26 120.1(5)
C24 C25 C26 119.2(5)
F21 C26 C25 118.1(5)
F21 C26 C27 119.3(5)
C25 C26 C27 122.7(5)
C22 C27 C26 116.3(5)
C22 C27 C35 121.7(5)
C26 C27 C35 122.0(4)
O9 C28 C29 106.5(5)
C30 C29 C28 119.9(5)
C34 C29 C28 124.3(6)
C34 C29 C30 115.5(6)
F16 C30 C29 120.7(5)
F16 C30 C31 117.0(6)
C31 C30 C29 122.4(6)
F17 C31 C30 121.5(7)
F17 C31 C32 119.6(6)
C30 C31 C32 118.8(7)
F18 C32 C31 120.0(8)
F18 C32 C33 120.1(7)
C31 C32 C33 119.8(6)
F19 C33 C32 117.0(6)
F19 C33 C34 126.7(8)
C34 C33 C32 116.3(7)
C29 C34 F20 118.0(5)
C33 C34 F20 114.8(6)
C33 C34 C29 127.2(7)
O8 C35 C27 107.5(4)
O7 C36 C37 107.1(4)
C38 C37 C36 122.7(5)
C38 C37 C42 117.3(4)
C42 C37 C36 120.0(4)
F26 C38 C37 119.8(5)
F26 C38 C39 118.4(5)
C37 C38 C39 121.8(5)
F27 C39 C38 120.4(6)
F27 C39 C40 120.3(5)
C40 C39 C38 119.2(5)
F28 C40 C39 119.9(5)
F28 C40 C41 119.7(5)
C41 C40 C39 120.4(5)
F29 C41 C40 120.2(5)
F29 C41 C42 120.5(5)
C40 C41 C42 119.3(5)
F30 C42 C37 119.8(4)
F30 C42 C41 118.2(5)
C41 C42 C37 122.0(5)
O10 C43 C44 106.4(4)
C45 C44 C43 123.2(5)
C49 C44 C43 121.1(5)
C49 C44 C45 115.6(5)
F31 C45 C44 119.3(5)
F31 C45 C46 118.1(6)
C46 C45 C44 122.6(6)
F32 C46 C45 120.6(7)
C47 C46 F32 119.5(6)
C47 C46 C45 119.9(6)
F33 C47 C48 118.9(7)
C46 C47 F33 120.1(6)
C46 C47 C48 121.0(6)
F34 C48 C47 121.2(6)
F34 C48 C49 120.0(6)
C47 C48 C49 118.8(6)
F35 C49 C44 119.3(5)
F35 C49 C48 118.7(5)
C44 C49 C48 122.0(6)
O3 C50 C51 108.4(4)
C52 C51 C50 120.8(5)
C56 C51 C50 122.5(5)
C56 C51 C52 116.7(5)
F36 C52 C51 119.0(4)
F36 C52 C53 119.2(5)
C53 C52 C51 121.8(5)
F37 C53 C52 120.2(5)
F37 C53 C54 119.9(4)
C54 C53 C52 119.9(5)
F38 C54 C53 120.0(5)
F38 C54 C55 119.6(5)
C53 C54 C55 120.3(5)
F39 C55 C54 119.6(5)
F39 C55 C56 121.0(5)
C54 C55 C56 119.4(5)
F40 C56 C51 120.1(5)
F40 C56 C55 118.0(5)
C51 C56 C55 121.9(5)
O12 C57 C58 106.9(4)
C59 C58 C57 123.5(4)
C59 C58 C63 116.5(4)
C63 C58 C57 120.0(4)
F46 C59 C58 120.7(4)
F46 C59 C60 118.3(4)
C58 C59 C60 121.0(5)
F47 C60 C59 120.2(5)
F47 C60 C61 119.6(5)
C61 C60 C59 120.2(5)
F48 C61 C60 120.0(5)
F48 C61 C62 120.0(5)
C62 C61 C60 120.0(5)
F49 C62 C61 120.3(4)
F49 C62 C63 120.2(5)
C61 C62 C63 119.5(5)
F50 C63 C58 119.4(4)
F50 C63 C62 117.7(4)
C62 C63 C58 122.8(5)
O13 C64 C65 107.6(4)
C66 C65 C64 121.7(4)
C66 C65 C70 115.0(4)
C70 C65 C64 123.3(4)
F45 C66 C65 119.0(4)
F45 C66 C67 117.9(4)
C67 C66 C65 123.1(4)
F44 C67 C66 120.5(5)
F44 C67 C68 120.3(4)
C68 C67 C66 119.2(5)
F43 C68 C67 120.1(5)
F43 C68 C69 119.9(5)
C67 C68 C69 120.0(5)
F42 C69 C68 120.0(5)
F42 C69 C70 120.5(5)
C70 C69 C68 119.5(5)
F41 C70 C65 118.3(4)
F41 C70 C69 118.4(5)
C69 C70 C65 123.2(5)
O11 C71 C72 110.6(4)
C73 C72 C71 121.9(5)
C77 C72 C71 121.5(5)
C77 C72 C73 116.3(5)
F55 C73 C72 120.4(5)
F55 C73 C74 117.2(5)
C74 C73 C72 122.4(5)
F54 C74 C73 120.7(5)
F54 C74 C75 119.9(5)
C73 C74 C75 119.4(5)
F53 C75 C74 120.6(5)
F53 C75 C76 119.3(5)
C74 C75 C76 120.1(5)
F52 C76 C75 120.0(5)
F52 C76 C77 121.4(5)
C77 C76 C75 118.6(5)
F51 C77 C72 118.5(5)
F51 C77 C76 118.3(5)
C76 C77 C72 123.2(5)
O6 B1 B2 122.2(4)
O6 B1 B3 125.7(4)
O6 B1 B4 123.0(4)
O6 B1 B5 118.2(4)
O6 B1 B6 117.4(4)
B3 B1 B2 59.6(3)
B3 B1 B4 61.2(3)
B3 B1 B5 109.3(4)
B3 B1 B6 107.3(4)
B4 B1 B2 108.8(4)
B5 B1 B2 108.0(3)
B5 B1 B4 60.8(3)
B6 B1 B2 58.5(3)
B6 B1 B4 109.6(3)
B6 B1 B5 61.2(3)
O9 B2 B1 120.8(4)
O9 B2 B3 124.3(4)
O9 B2 B6 117.5(4)
O9 B2 B7 120.5(4)
O9 B2 B10 124.6(4)
B1 B2 B10 107.5(4)
B3 B2 B1 59.3(3)
B3 B2 B7 108.7(4)
B3 B2 B10 60.3(3)
B6 B2 B1 60.1(3)
B6 B2 B3 108.3(4)
B6 B2 B7 60.1(3)
B6 B2 B10 108.8(4)
B7 B2 B1 107.7(4)
B7 B2 B10 60.7(3)
O8 B3 B1 118.8(4)
O8 B3 B2 119.9(4)
O8 B3 B4 120.9(4)
O8 B3 B10 123.2(4)
O8 B3 B12 124.4(4)
B1 B3 B2 61.1(3)
B1 B3 B4 60.1(3)
B1 B3 B10 109.4(3)
B1 B3 B12 107.5(3)
B2 B3 B4 109.1(4)
B2 B3 B10 60.9(3)
B2 B3 B12 108.3(3)
B4 B3 B12 59.2(3)
B10 B3 B4 108.0(3)
B10 B3 B12 59.6(3)
O5 B4 B1 114.4(4)
O5 B4 B3 120.5(4)
O5 B4 B5 118.7(4)
O5 B4 B11 129.5(4)
O5 B4 B12 128.6(4)
B1 B4 B3 58.7(3)
B1 B4 B5 59.3(3)
B1 B4 B12 107.9(4)
B5 B4 B3 106.2(3)
B11 B4 B1 105.9(3)
B11 B4 B3 105.8(3)
B11 B4 B5 59.6(3)
B11 B4 B12 58.3(3)
B12 B4 B3 61.2(3)
B12 B4 B5 107.2(3)
O4 B5 B1 128.0(4)
O4 B5 B4 122.4(4)
O4 B5 B6 124.9(4)
O4 B5 B9 116.8(4)
O4 B5 B11 118.0(4)
B1 B5 B4 59.8(3)
B1 B5 B6 59.2(3)
B1 B5 B9 108.8(4)
B1 B5 B11 106.4(3)
B4 B5 B6 107.3(3)
B9 B5 B4 108.0(4)
B9 B5 B6 61.5(3)
B11 B5 B4 59.7(3)
B11 B5 B6 106.4(4)
B11 B5 B9 58.5(3)
O7 B6 B1 126.2(4)
O7 B6 B2 124.3(4)
O7 B6 B5 121.0(4)
O7 B6 B7 118.4(4)
O7 B6 B9 117.2(4)
B1 B6 B5 59.6(3)
B1 B6 B7 109.7(4)
B1 B6 B9 106.9(3)
B2 B6 B1 61.4(3)
B2 B6 B5 109.0(4)
B2 B6 B7 61.3(3)
B2 B6 B9 108.5(4)
B5 B6 B9 58.8(3)
B7 B6 B5 107.7(4)
B7 B6 B9 59.7(3)
O10 B7 B2 126.1(4)
O10 B7 B6 126.6(4)
O10 B7 B8 115.9(4)
O10 B7 B9 120.2(4)
O10 B7 B10 119.6(4)
B2 B7 B8 107.7(3)
B2 B7 B9 108.2(4)
B2 B7 B10 60.1(3)
B6 B7 B2 58.6(3)
B6 B7 B8 109.2(4)
B6 B7 B9 62.0(3)
B6 B7 B10 107.1(3)
B8 B7 B10 59.2(3)
B9 B7 B8 59.9(3)
B9 B7 B10 107.3(3)
O12 B8 B7 123.5(4)
O12 B8 B9 125.6(4)
O12 B8 B10 118.8(4)
O12 B8 B11 123.9(4)
O12 B8 B12 118.4(4)
B9 B8 B7 59.9(3)
B10 B8 B7 60.8(3)
B10 B8 B9 108.4(4)
B10 B8 B12 60.6(3)
B11 B8 B7 106.1(4)
B11 B8 B9 58.7(3)
B11 B8 B10 106.7(3)
B11 B8 B12 58.8(3)
B12 B8 B7 108.6(3)
B12 B8 B9 107.2(3)
O3 B9 B5 121.3(4)
O3 B9 B6 124.4(4)
O3 B9 B7 123.1(4)
O3 B9 B8 120.9(4)
O3 B9 B11 121.2(4)
B5 B9 B6 59.7(3)
B5 B9 B7 107.3(3)
B5 B9 B8 108.7(3)
B7 B9 B6 58.3(3)
B7 B9 B8 60.2(3)
B8 B9 B6 106.5(3)
B11 B9 B5 60.6(3)
B11 B9 B6 106.6(3)
B11 B9 B7 107.0(4)
B11 B9 B8 59.5(3)
O11 B10 B2 117.7(4)
O11 B10 B3 119.2(4)
O11 B10 B7 122.2(4)
O11 B10 B8 126.0(4)
O11 B10 B12 124.5(4)
B2 B10 B7 59.2(3)
B3 B10 B2 58.7(3)
B3 B10 B7 106.3(4)
B3 B10 B12 61.2(3)
B8 B10 B2 107.6(4)
B8 B10 B3 108.4(4)
B8 B10 B7 60.0(3)
B8 B10 B12 59.8(3)
B12 B10 B2 107.8(4)
B12 B10 B7 107.3(4)
N1 B11 B4 121.6(4)
N1 B11 B5 120.2(4)
N1 B11 B8 119.2(4)
N1 B11 B9 118.0(4)
N1 B11 B12 120.9(4)
B5 B11 B4 60.7(3)
B8 B11 B4 111.0(4)
B8 B11 B5 110.6(4)
B9 B11 B4 110.8(4)
B9 B11 B5 60.9(3)
B9 B11 B8 61.7(3)
B12 B11 B4 61.3(3)
B12 B11 B5 110.6(4)
B12 B11 B8 61.5(3)
B12 B11 B9 111.7(4)
O13 B12 B3 116.7(4)
O13 B12 B4 118.6(4)
O13 B12 B8 126.9(4)
O13 B12 B10 120.3(4)
O13 B12 B11 127.6(4)
B4 B12 B3 59.6(3)
B4 B12 B10 107.9(3)
B8 B12 B3 106.7(3)
B8 B12 B4 108.9(3)
B8 B12 B10 59.7(3)
B10 B12 B3 59.1(3)
B11 B12 B3 106.2(4)
B11 B12 B4 60.5(3)
B11 B12 B8 59.7(3)
B11 B12 B10 106.6(3)
B9' O3' C50' 120.5(4)
B5' O4' C1' 121.8(4)
B4' O5' C8' 123.6(4)
B1' O6' C15' 119.7(4)
B6' O7' C36' 119.6(3)
B3' O8' C35' 120.1(4)
B2' O9' C28' 119.6(4)
B7' O10' C43' 122.2(4)
B10' O11' C71' 122.0(4)
B8' O12' C57' 119.1(4)
B12' O13' C64' 119.9(4)
O1' N1' B11' 120.0(4)
O2' N1' O1' 120.0(4)
O2' N1' B11' 120.0(4)
O4' C1' C2' 107.1(4)
C3' C2' C1' 120.6(5)
C7' C2' C1' 122.0(5)
C7' C2' C3' 117.4(5)
F1' C3' C2' 117.8(5)
F1' C3' C4' 119.3(6)
C4' C3' C2' 122.9(6)
C3' C4' F2' 119.5(7)
C5' C4' F2' 121.4(7)
C5' C4' C3' 119.0(7)
F3' C5' C6' 118.2(8)
C4' C5' F3' 119.5(8)
C4' C5' C6' 122.3(7)
F4' C6' C5' 121.3(7)
F4' C6' C7' 121.7(7)
C5' C6' C7' 116.8(7)
F5' C7' C2' 121.8(6)
F5' C7' C6' 116.7(6)
C2' C7' C6' 121.5(6)
O5' C8' C9' 106.6(4)
C10' C9' C8' 120.6(4)
C14' C9' C8' 122.9(4)
C14' C9' C10' 116.4(4)
F10' C10' C9' 119.9(4)
F10' C10' C11' 117.4(4)
C11' C10' C9' 122.6(5)
F9' C11' C10' 120.6(5)
F9' C11' C12' 120.0(4)
C12' C11' C10' 119.4(5)
F8' C12' C11' 120.0(5)
F8' C12' C13' 119.7(5)
C13' C12' C11' 120.3(5)
F7' C13' C12' 121.0(5)
F7' C13' C14' 120.4(5)
C12' C13' C14' 118.6(5)
F6' C14' C9' 120.2(4)
F6' C14' C13' 117.1(4)
C9' C14' C13' 122.7(5)
O6' C15' C16' 106.6(4)
C17' C16' C15' 123.0(4)
C17' C16' C21' 116.5(5)
C21' C16' C15' 120.5(4)
F11' C17' C16' 120.3(5)
F11' C17' C18' 117.6(5)
C16' C17' C18' 122.1(5)
F12' C18' C17' 120.6(5)
F12' C18' C19' 119.5(5)
C19' C18' C17' 119.9(5)
F13' C19' C18' 120.3(6)
F13' C19' C20' 120.2(6)
C18' C19' C20' 119.6(5)
F14' C20' C19' 119.2(5)
F14' C20' C21' 120.8(5)
C21' C20' C19' 120.0(5)
F15' C21' C16' 119.2(5)
F15' C21' C20' 118.9(5)
C20' C21' C16' 121.9(5)
F25' C22' C23' 118.8(5)
F25' C22' C27' 118.6(4)
C23' C22' C27' 122.6(5)
F24' C23' C22' 120.5(5)
F24' C23' C24' 120.1(5)
C24' C23' C22' 119.4(5)
F23' C24' C23' 119.9(5)
F23' C24' C25' 120.4(5)
C25' C24' C23' 119.8(5)
F22' C25' C24' 119.9(5)
F22' C25' C26' 120.4(5)
C24' C25' C26' 119.7(5)
F21' C26' C25' 117.6(5)
F21' C26' C27' 120.2(5)
C27' C26' C25' 122.2(5)
C22' C27' C35' 121.4(5)
C26' C27' C22' 116.3(5)
C26' C27' C35' 122.3(5)
O9' C28' C29' 107.6(4)
C30' C29' C28' 122.5(6)
C30' C29' C34' 116.5(5)
C34' C29' C28' 121.0(6)
F16' C30' C29' 119.4(5)
F16' C30' C31' 118.1(6)
C31' C30' C29' 122.5(6)
F17' C31' C30' 120.8(6)
F17' C31' C32' 119.9(5)
C30' C31' C32' 119.3(6)
F18' C32' C31' 119.8(6)
F18' C32' C33' 119.7(6)
C33' C32' C31' 120.5(6)
F19' C33' C32' 121.1(5)
F19' C33' C34' 119.8(6)
C32' C33' C34' 119.1(6)
F20' C34' C29' 119.7(5)
F20' C34' C33' 118.2(6)
C33' C34' C29' 122.1(6)
O8' C35' C27' 108.0(4)
O7' C36' C37' 107.7(4)
C38' C37' C36' 122.7(4)
C38' C37' C42' 116.4(4)
C42' C37' C36' 121.0(4)
F26' C38' C37' 119.6(4)
F26' C38' C39' 118.1(5)
C39' C38' C37' 122.3(5)
F27' C39' C38' 121.4(5)
F27' C39' C40' 119.0(5)
C38' C39' C40' 119.6(5)
F28' C40' C39' 120.1(5)
F28' C40' C41' 119.9(5)
C41' C40' C39' 119.9(4)
F29' C41' C40' 119.6(4)
F29' C41' C42' 121.2(5)
C40' C41' C42' 119.2(5)
F30' C42' C37' 119.6(4)
F30' C42' C41' 117.8(4)
C41' C42' C37' 122.6(5)
O10' C43' C44' 106.6(4)
C45' C44' C43' 123.4(5)
C45' C44' C49' 116.0(5)
C49' C44' C43' 120.5(5)
F31' C45' C44' 118.9(5)
F31' C45' C46' 117.4(5)
C44' C45' C46' 123.6(5)
F32' C46' C45' 120.9(5)
F32' C46' C47' 120.5(5)
C47' C46' C45' 118.5(5)
F33' C47' C46' 119.6(5)
F33' C47' C48' 120.2(5)
C48' C47' C46' 120.1(5)
F34' C48' C47' 118.9(5)
F34' C48' C49' 120.5(5)
C47' C48' C49' 120.6(5)
F35' C49' C44' 120.2(5)
F35' C49' C48' 118.7(5)
C48' C49' C44' 121.1(5)
O3' C50' C51' 108.4(4)
C52' C51' C50' 120.3(5)
C56' C51' C50' 123.9(5)
C56' C51' C52' 115.8(5)
F36' C52' C51' 119.4(4)
F36' C52' C53' 118.5(4)
C53' C52' C51' 122.0(5)
F37' C53' C52' 119.6(5)
F37' C53' C54' 119.9(5)
C54' C53' C52' 120.4(5)
F38' C54' C53' 119.4(5)
F38' C54' C55' 121.1(5)
C55' C54' C53' 119.6(5)
F39' C55' C54' 119.9(5)
F39' C55' C56' 120.8(5)
C54' C55' C56' 119.2(5)
F40' C56' C51' 119.7(5)
F40' C56' C55' 117.4(5)
C51' C56' C55' 122.9(5)
O12' C57' C58' 106.7(4)
C59' C58' C57' 123.9(5)
C59' C58' C63' 115.7(5)
C63' C58' C57' 120.3(4)
F46' C59' C58' 119.8(5)
F46' C59' C60' 117.9(5)
C58' C59' C60' 122.4(5)
F47' C60' C59' 120.1(5)
F47' C60' C61' 119.8(5)
C61' C60' C59' 120.0(5)
F48' C61' C60' 120.5(5)
F48' C61' C62' 119.3(5)
C60' C61' C62' 120.2(5)
F49' C62' C61' 121.2(5)
F49' C62' C63' 120.4(5)
C61' C62' C63' 118.4(5)
F50' C63' C58' 119.4(4)
F50' C63' C62' 117.4(4)
C58' C63' C62' 123.2(5)
O13' C64' C65' 107.4(4)
C66' C65' C64' 121.6(5)
C66' C65' C70' 116.0(4)
C70' C65' C64' 122.4(5)
F45' C66' C65' 119.4(4)
F45' C66' C67' 117.8(5)
C65' C66' C67' 122.8(5)
F44' C67' C66' 120.3(5)
F44' C67' C68' 120.3(4)
C68' C67' C66' 119.4(5)
F43' C68' C67' 119.9(5)
F43' C68' C69' 120.1(5)
C67' C68' C69' 120.0(5)
F42' C69' C68' 119.9(5)
F42' C69' C70' 120.6(5)
C68' C69' C70' 119.4(5)
F41' C70' C65' 119.8(5)
F41' C70' C69' 117.8(5)
C69' C70' C65' 122.4(5)
O11' C71' C72' 110.1(4)
C73' C72' C71' 121.6(5)
C77' C72' C71' 121.2(5)
C77' C72' C73' 117.1(5)
F55' C73' C72' 121.9(5)
F55' C73' C74' 116.6(5)
C72' C73' C74' 121.5(5)
F54' C74' C73' 121.5(6)
F54' C74' C75' 120.2(6)
C75' C74' C73' 118.3(5)
F53' C75' C74' 119.6(6)
F53' C75' C76' 120.0(6)
C76' C75' C74' 120.3(6)
F52' C76' C75' 119.4(6)
F52' C76' C77' 120.8(6)
C77' C76' C75' 119.8(6)
F51' C77' C72' 118.2(5)
F51' C77' C76' 118.9(5)
C76' C77' C72' 122.9(6)
O6' B1' B2' 122.6(4)
O6' B1' B3' 125.7(4)
O6' B1' B4' 122.7(4)
O6' B1' B5' 118.4(4)
O6' B1' B6' 118.0(4)
B2' B1' B4' 108.5(4)
B3' B1' B2' 59.2(3)
B3' B1' B4' 61.2(3)
B3' B1' B5' 108.9(4)
B3' B1' B6' 107.1(4)
B5' B1' B2' 107.9(3)
B5' B1' B4' 60.5(3)
B6' B1' B2' 58.9(3)
B6' B1' B4' 109.2(4)
B6' B1' B5' 60.9(3)
O9' B2' B1' 123.5(4)
O9' B2' B3' 125.6(4)
O9' B2' B6' 117.9(4)
O9' B2' B7' 117.6(4)
O9' B2' B10' 122.7(4)
B1' B2' B7' 107.9(4)
B1' B2' B10' 107.5(4)
B3' B2' B1' 59.9(3)
B3' B2' B7' 109.0(4)
B3' B2' B10' 59.8(3)
B6' B2' B1' 60.1(3)
B6' B2' B3' 108.7(4)
B6' B2' B7' 59.9(3)
B6' B2' B10' 108.6(4)
B7' B2' B10' 60.9(3)
O8' B3' B1' 119.4(4)
O8' B3' B2' 121.2(4)
O8' B3' B4' 120.3(4)
O8' B3' B10' 123.4(4)
O8' B3' B12' 123.3(4)
B1' B3' B4' 59.9(3)
B1' B3' B10' 109.4(3)
B1' B3' B12' 106.9(3)
B2' B3' B1' 60.9(3)
B2' B3' B4' 108.8(3)
B2' B3' B10' 61.3(3)
B2' B3' B12' 108.6(3)
B4' B3' B12' 58.6(3)
B10' B3' B4' 107.7(3)
B10' B3' B12' 60.0(3)
O5' B4' B1' 114.2(4)
O5' B4' B3' 119.8(4)
O5' B4' B5' 119.4(4)
O5' B4' B11' 129.8(4)
O5' B4' B12' 128.0(4)
B1' B4' B3' 58.9(3)
B1' B4' B5' 59.6(3)
B5' B4' B3' 106.4(3)
B11' B4' B1' 106.3(3)
B11' B4' B3' 105.8(3)
B11' B4' B5' 59.5(3)
B11' B4' B12' 58.1(3)
B12' B4' B1' 108.3(4)
B12' B4' B3' 61.3(3)
B12' B4' B5' 107.2(3)
O4' B5' B1' 128.1(4)
O4' B5' B4' 123.2(4)
O4' B5' B6' 123.9(4)
O4' B5' B9' 115.9(4)
O4' B5' B11' 118.1(4)
B1' B5' B4' 59.9(3)
B1' B5' B6' 59.3(3)
B1' B5' B9' 109.0(4)
B4' B5' B6' 107.5(4)
B9' B5' B4' 108.1(4)
B9' B5' B6' 61.7(3)
B11' B5' B1' 106.6(4)
B11' B5' B4' 59.7(3)
B11' B5' B6' 106.7(4)
B11' B5' B9' 58.6(3)
O7' B6' B1' 126.1(4)
O7' B6' B2' 125.4(4)
O7' B6' B5' 120.2(4)
O7' B6' B7' 118.7(4)
O7' B6' B9' 116.5(4)
B1' B6' B5' 59.8(3)
B1' B6' B9' 107.1(3)
B2' B6' B1' 61.0(3)
B2' B6' B5' 108.7(3)
B2' B6' B7' 61.2(3)
B2' B6' B9' 108.5(4)
B5' B6' B9' 58.8(3)
B7' B6' B1' 109.7(4)
B7' B6' B5' 107.9(4)
B7' B6' B9' 60.0(3)
O10' B7' B2' 126.4(4)
O10' B7' B6' 127.6(4)
O10' B7' B8' 115.5(4)
O10' B7' B9' 120.6(4)
O10' B7' B10' 119.3(4)
B2' B7' B8' 107.3(3)
B2' B7' B9' 108.2(4)
B2' B7' B10' 59.7(3)
B6' B7' B2' 58.9(3)
B6' B7' B8' 108.6(4)
B6' B7' B9' 62.0(3)
B6' B7' B10' 106.8(3)
B8' B7' B10' 59.0(3)
B9' B7' B8' 59.4(3)
B9' B7' B10' 106.6(3)
O12' B8' B7' 123.0(4)
O12' B8' B9' 125.1(4)
O12' B8' B10' 118.9(4)
O12' B8' B11' 124.3(4)
O12' B8' B12' 118.8(4)
B9' B8' B7' 60.2(3)
B9' B8' B12' 107.2(4)
B10' B8' B7' 60.8(3)
B10' B8' B9' 108.7(4)
B10' B8' B12' 60.6(3)
B11' B8' B7' 106.3(4)
B11' B8' B9' 58.9(3)
B11' B8' B10' 106.4(3)
B11' B8' B12' 58.4(3)
B12' B8' B7' 108.7(4)
O3' B9' B5' 121.2(4)
O3' B9' B6' 124.8(4)
O3' B9' B7' 123.7(4)
O3' B9' B8' 121.0(4)
O3' B9' B11' 120.8(4)
B5' B9' B6' 59.5(3)
B5' B9' B7' 106.9(4)
B5' B9' B8' 108.4(3)
B7' B9' B6' 58.1(3)
B8' B9' B6' 106.4(4)
B8' B9' B7' 60.4(3)
B11' B9' B5' 60.4(3)
B11' B9' B6' 106.3(3)
B11' B9' B7' 107.1(4)
B11' B9' B8' 59.6(3)
O11' B10' B2' 117.4(4)
O11' B10' B3' 118.7(4)
O11' B10' B7' 121.8(4)
O11' B10' B8' 125.9(4)
O11' B10' B12' 124.6(4)
B2' B10' B7' 59.3(3)
B2' B10' B12' 108.1(4)
B3' B10' B2' 58.9(3)
B3' B10' B7' 107.0(4)
B3' B10' B8' 109.1(4)
B3' B10' B12' 61.7(3)
B8' B10' B2' 107.9(4)
B8' B10' B7' 60.1(3)
B8' B10' B12' 59.8(3)
B12' B10' B7' 107.6(4)
N1' B11' B4' 122.0(4)
N1' B11' B5' 118.5(4)
N1' B11' B8' 120.0(4)
N1' B11' B9' 116.4(4)
N1' B11' B12' 122.7(4)
B5' B11' B4' 60.8(3)
B8' B11' B4' 110.9(4)
B8' B11' B5' 110.4(4)
B9' B11' B4' 111.0(4)
B9' B11' B5' 61.0(3)
B9' B11' B8' 61.5(3)
B12' B11' B4' 61.2(3)
B12' B11' B5' 110.6(4)
B12' B11' B8' 61.7(3)
B12' B11' B9' 112.0(4)
O13' B12' B3' 117.4(4)
O13' B12' B4' 119.3(4)
O13' B12' B8' 125.9(4)
O13' B12' B10' 120.4(4)
O13' B12' B11' 127.0(4)
B4' B12' B3' 60.1(3)
B4' B12' B8' 109.1(4)
B4' B12' B10' 107.6(4)
B8' B12' B3' 106.4(3)
B8' B12' B10' 59.7(3)
B10' B12' B3' 58.3(3)
B11' B12' B3' 106.8(4)
B11' B12' B4' 60.7(3)
B11' B12' B8' 59.8(3)
B11' B12' B10' 106.7(4)
C78 N2 C82 110.9(4)
C78 N2 C86 107.3(4)
C78 N2 C90 112.4(4)
C82 N2 C86 103.3(4)
C90 N2 C82 112.0(4)
C90 N2 C86 110.5(4)
N2 C78 C79 118.5(5)
C78 C79 C80 112.3(5)
C81 C80 C79 116.9(6)
C83 C82 N2 118.1(4)
C82 C83 C84 109.0(5)
C85 C84 C83 112.8(5)
C87 C86 N2 116.2(5)
C86 C87 C88 110.5(6)
C87 C88 C89 111.0(6)
N2 C90 C91 118.3(5)
C90 C91 C92 111.2(5)
C93 C92 C91 112.7(6)
C94 N3 C98 110.8(5)
C94 N3 C106 89.3(6)
C94 N3 C110 121.0(7)
C98 N3 C106 111.0(5)
C98 N3 C110 102.6(6)
C102 N3 C94 111.9(5)
C102 N3 C98 110.8(5)
C102 N3 C106 121.1(6)
C102 N3 C110 98.8(6)
C95 C94 N3 118.4(5)
C94 C95 C96 110.1(7)
C97 C96 C95 114.5(9)
C99 C98 N3 118.1(5)
C98 C99 C100 109.5(5)
C99 C100 C101 113.4(5)
N3 C102 C103 116.1(6)
C104 C103 C102 111.6(7)
C103 C104 C105 111.9(8)
C107 C106 N3 107.9(9)
C109 C107 C106 111.6(11)
C107 C109 C108 111.1(12)
C111 C110 N3 113.9(9)
C110 C111 C112 109.8(9)
C113 C112 C111 109.2(10)

loop_
_geom_bond_atom_site_label_1
_geom_bond_atom_site_label_2
_geom_bond_distance
F1 C3 1.349(6)
F2 C4 1.335(7)
F3 C5 1.352(7)
F4 C6 1.338(7)
F5 C7 1.336(7)
F6 C14 1.346(5)
F7 C13 1.334(6)
F8 C12 1.347(6)
F9 C11 1.343(6)
F10 C10 1.343(6)
F11 C17 1.346(7)
F12 C18 1.335(7)
F13 C19 1.346(7)
F14 C20 1.350(7)
F15 C21 1.345(7)
F16 C30 1.358(7)
F17 C31 1.344(9)
F18 C32 1.337(8)
F19 C33 1.308(8)
F20 C34 1.357(8)
F21 C26 1.357(6)
F22 C25 1.345(6)
F23 C24 1.350(6)
F24 C23 1.345(6)
F25 C22 1.336(6)
F26 C38 1.344(6)
F27 C39 1.336(7)
F28 C40 1.345(6)
F29 C41 1.336(6)
F30 C42 1.335(6)
F31 C45 1.341(7)
F32 C46 1.350(7)
F33 C47 1.356(7)
F34 C48 1.330(8)
F35 C49 1.333(7)
F36 C52 1.322(6)
F37 C53 1.348(6)
F38 C54 1.348(6)
F39 C55 1.338(6)
F40 C56 1.347(6)
F41 C70 1.355(6)
F42 C69 1.350(6)
F43 C68 1.341(6)
F44 C67 1.344(6)
F45 C66 1.347(5)
F46 C59 1.330(6)
F47 C60 1.338(6)
F48 C61 1.355(6)
F49 C62 1.354(6)
F50 C63 1.347(5)
F51 C77 1.329(6)
F52 C76 1.325(6)
F53 C75 1.344(6)
F54 C74 1.347(6)
F55 C73 1.355(6)
O1 N1 1.229(5)
O2 N1 1.227(5)
O3 C50 1.433(6)
O3 B9 1.397(6)
O4 C1 1.419(6)
O4 B5 1.390(6)
O5 C8 1.436(5)
O5 B4 1.393(6)
O6 C15 1.430(5)
O6 B1 1.427(6)
O7 C36 1.429(5)
O7 B6 1.415(6)
O8 C35 1.417(6)
O8 B3 1.410(6)
O9 C28 1.432(6)
O9 B2 1.410(6)
O10 C43 1.440(6)
O10 B7 1.392(6)
O11 C71 1.431(6)
O11 B10 1.393(6)
O12 C57 1.431(5)
O12 B8 1.419(6)
O13 C64 1.429(5)
O13 B12 1.414(6)
N1 B11 1.550(6)
C1 C2 1.512(7)
C2 C3 1.371(8)
C2 C7 1.374(8)
C3 C4 1.371(8)
C4 C5 1.385(9)
C5 C6 1.351(10)
C6 C7 1.378(9)
C8 C9 1.511(6)
C9 C10 1.384(6)
C9 C14 1.373(7)
C10 C11 1.376(7)
C11 C12 1.377(8)
C12 C13 1.377(8)
C13 C14 1.384(7)
C15 C16 1.508(7)
C16 C17 1.369(8)
C16 C21 1.395(7)
C17 C18 1.404(8)
C18 C19 1.355(10)
C19 C20 1.371(10)
C20 C21 1.368(8)
C22 C23 1.397(7)
C22 C27 1.374(7)
C23 C24 1.361(8)
C24 C25 1.358(8)
C25 C26 1.375(7)
C26 C27 1.384(7)
C27 C35 1.512(6)
C28 C29 1.498(8)
C29 C30 1.398(9)
C29 C34 1.344(8)
C30 C31 1.374(9)
C31 C32 1.393(11)
C32 C33 1.425(11)
C33 C34 1.342(9)
C36 C37 1.514(6)
C37 C38 1.379(7)
C37 C42 1.389(7)
C38 C39 1.389(8)
C39 C40 1.383(9)
C40 C41 1.372(8)
C41 C42 1.386(7)
C43 C44 1.501(7)
C44 C45 1.389(8)
C44 C49 1.387(8)
C45 C46 1.368(9)
C46 C47 1.338(10)
C47 C48 1.368(10)
C48 C49 1.388(8)
C50 C51 1.493(7)
C51 C52 1.407(7)
C51 C56 1.372(8)
C52 C53 1.368(7)
C53 C54 1.365(8)
C54 C55 1.373(8)
C55 C56 1.390(7)
C57 C58 1.511(6)
C58 C59 1.372(7)
C58 C63 1.391(7)
C59 C60 1.400(7)
C60 C61 1.362(8)
C61 C62 1.359(7)
C62 C63 1.369(7)
C64 C65 1.490(6)
C65 C66 1.387(7)
C65 C70 1.395(7)
C66 C67 1.382(7)
C67 C68 1.372(7)
C68 C69 1.374(8)
C69 C70 1.367(7)
C71 C72 1.480(7)
C72 C73 1.394(8)
C72 C77 1.382(8)
C73 C74 1.371(8)
C74 C75 1.386(8)
C75 C76 1.388(8)
C76 C77 1.377(8)
B1 B2 1.823(8)
B1 B3 1.790(7)
B1 B4 1.815(7)
B1 B5 1.806(7)
B1 B6 1.799(7)
B2 B3 1.796(7)
B2 B6 1.771(7)
B2 B7 1.821(7)
B2 B10 1.837(7)
B3 B4 1.834(7)
B3 B10 1.826(7)
B3 B12 1.864(7)
B4 B5 1.834(7)
B4 B11 1.814(7)
B4 B12 1.828(7)
B5 B6 1.834(7)
B5 B9 1.816(7)
B5 B11 1.812(7)
B6 B7 1.800(7)
B6 B9 1.867(7)
B7 B8 1.832(7)
B7 B9 1.825(8)
B7 B10 1.847(7)
B8 B9 1.827(7)
B8 B10 1.819(7)
B8 B11 1.788(7)
B8 B12 1.821(7)
B9 B11 1.773(7)
B10 B12 1.835(7)
B11 B12 1.773(7)
F1' C3' 1.346(7)
F2' C4' 1.361(8)
F3' C5' 1.348(9)
F4' C6' 1.330(9)
F5' C7' 1.342(7)
F6' C14' 1.341(6)
F7' C13' 1.332(6)
F8' C12' 1.341(6)
F9' C11' 1.339(6)
F10' C10' 1.345(6)
F11' C17' 1.338(6)
F12' C18' 1.347(6)
F13' C19' 1.341(7)
F14' C20' 1.349(7)
F15' C21' 1.342(6)
F16' C30' 1.336(7)
F17' C31' 1.360(7)
F18' C32' 1.351(6)
F19' C33' 1.347(7)
F20' C34' 1.347(7)
F21' C26' 1.347(6)
F22' C25' 1.343(7)
F23' C24' 1.334(6)
F24' C23' 1.340(6)
F25' C22' 1.344(6)
F26' C38' 1.342(6)
F27' C39' 1.343(6)
F28' C40' 1.354(6)
F29' C41' 1.341(6)
F30' C42' 1.344(5)
F31' C45' 1.349(6)
F32' C46' 1.339(6)
F33' C47' 1.342(6)
F34' C48' 1.355(6)
F35' C49' 1.335(6)
F36' C52' 1.343(6)
F37' C53' 1.359(6)
F38' C54' 1.340(6)
F39' C55' 1.340(7)
F40' C56' 1.354(6)
F41' C70' 1.350(6)
F42' C69' 1.349(6)
F43' C68' 1.340(6)
F44' C67' 1.340(6)
F45' C66' 1.352(6)
F46' C59' 1.340(6)
F47' C60' 1.354(6)
F48' C61' 1.348(6)
F49' C62' 1.333(6)
F50' C63' 1.341(6)
F51' C77' 1.331(7)
F52' C76' 1.340(7)
F53' C75' 1.346(7)
F54' C74' 1.336(7)
F55' C73' 1.336(6)
O1' N1' 1.236(5)
O2' N1' 1.235(5)
O3' C50' 1.423(6)
O3' B9' 1.393(6)
O4' C1' 1.413(6)
O4' B5' 1.391(6)
O5' C8' 1.432(5)
O5' B4' 1.397(6)
O6' C15' 1.431(5)
O6' B1' 1.428(6)
O7' C36' 1.427(5)
O7' B6' 1.412(6)
O8' C35' 1.427(6)
O8' B3' 1.417(6)
O9' C28' 1.422(6)
O9' B2' 1.415(6)
O10' C43' 1.429(6)
O10' B7' 1.382(6)
O11' C71' 1.431(6)
O11' B10' 1.399(6)
O12' C57' 1.431(5)
O12' B8' 1.421(6)
O13' C64' 1.433(6)
O13' B12' 1.415(6)
N1' B11' 1.549(6)
C1' C2' 1.511(7)
C2' C3' 1.364(8)
C2' C7' 1.358(8)
C3' C4' 1.348(9)
C4' C5' 1.325(12)
C5' C6' 1.381(12)
C6' C7' 1.398(10)
C8' C9' 1.508(6)
C9' C10' 1.385(7)
C9' C14' 1.370(7)
C10' C11' 1.377(7)
C11' C12' 1.375(7)
C12' C13' 1.373(7)
C13' C14' 1.399(7)
C15' C16' 1.510(7)
C16' C17' 1.367(7)
C16' C21' 1.396(7)
C17' C18' 1.387(8)
C18' C19' 1.361(9)
C19' C20' 1.373(9)
C20' C21' 1.369(8)
C22' C23' 1.381(7)
C22' C27' 1.382(7)
C23' C24' 1.375(8)
C24' C25' 1.370(8)
C25' C26' 1.384(8)
C26' C27' 1.381(7)
C27' C35' 1.510(7)
C28' C29' 1.495(7)
C29' C30' 1.378(9)
C29' C34' 1.396(9)
C30' C31' 1.368(8)
C31' C32' 1.377(9)
C32' C33' 1.371(9)
C33' C34' 1.374(8)
C36' C37' 1.501(6)
C37' C38' 1.384(7)
C37' C42' 1.386(7)
C38' C39' 1.369(7)
C39' C40' 1.383(8)
C40' C41' 1.372(7)
C41' C42' 1.376(6)
C43' C44' 1.512(7)
C44' C45' 1.364(7)
C44' C49' 1.414(7)
C45' C46' 1.383(8)
C46' C47' 1.381(8)
C47' C48' 1.358(8)
C48' C49' 1.376(8)
C50' C51' 1.504(7)
C51' C52' 1.389(7)
C51' C56' 1.378(7)
C52' C53' 1.378(7)
C53' C54' 1.369(8)
C54' C55' 1.365(8)
C55' C56' 1.393(8)
C57' C58' 1.513(7)
C58' C59' 1.375(7)
C58' C63' 1.382(7)
C59' C60' 1.386(8)
C60' C61' 1.361(8)
C61' C62' 1.370(7)
C62' C63' 1.393(7)
C64' C65' 1.499(7)
C65' C66' 1.376(7)
C65' C70' 1.393(7)
C66' C67' 1.380(7)
C67' C68' 1.372(8)
C68' C69' 1.373(8)
C69' C70' 1.376(8)
C71' C72' 1.498(8)
C72' C73' 1.385(8)
C72' C77' 1.377(7)
C73' C74' 1.395(8)
C74' C75' 1.389(9)
C75' C76' 1.370(9)
C76' C77' 1.351(8)
B1' B2' 1.816(7)
B1' B3' 1.800(7)
B1' B4' 1.817(7)
B1' B5' 1.811(7)
B1' B6' 1.800(7)
B2' B3' 1.785(7)
B2' B6' 1.778(7)
B2' B7' 1.821(7)
B2' B10' 1.828(8)
B3' B4' 1.842(7)
B3' B10' 1.802(7)
B3' B12' 1.864(7)
B4' B5' 1.827(7)
B4' B11' 1.806(7)
B4' B12' 1.815(7)
B5' B6' 1.830(7)
B5' B9' 1.816(7)
B5' B11' 1.804(7)
B6' B7' 1.798(8)
B6' B9' 1.870(7)
B7' B8' 1.838(8)
B7' B9' 1.834(8)
B7' B10' 1.850(7)
B8' B9' 1.818(8)
B8' B10' 1.817(7)
B8' B11' 1.786(7)
B8' B12' 1.819(7)
B9' B11' 1.771(7)
B10' B12' 1.834(7)
B11' B12' 1.760(8)
N2 C78 1.491(7)
N2 C82 1.530(7)
N2 C86 1.573(8)
N2 C90 1.497(6)
C78 C79 1.496(9)
C79 C80 1.497(9)
C80 C81 1.478(10)
C82 C83 1.494(8)
C83 C84 1.534(8)
C84 C85 1.501(9)
C86 C87 1.493(9)
C87 C88 1.548(9)
C88 C89 1.579(11)
C90 C91 1.507(8)
C91 C92 1.534(8)
C92 C93 1.512(9)
N3 C94 1.512(8)
N3 C98 1.531(8)
N3 C102 1.496(7)
N3 C106 1.588(13)
N3 C110 1.583(13)
C94 C95 1.480(10)
C95 C96 1.514(9)
C96 C97 1.463(14)
C98 C99 1.509(8)
C99 C100 1.512(8)
C100 C101 1.514(9)
C102 C103 1.514(9)
C103 C104 1.507(10)
C104 C105 1.534(11)
C106 C107 1.540(18)
C107 C109 1.526(19)
C108 C109 1.5399(11)
C110 C111 1.482(15)
C111 C112 1.540(17)
C112 C113 1.5399(11)
